data_4102669
loop_
_publ_author_name
'Yoshihiro Yamauchi'
'Yuya Hanaoka'
'Michito Yoshizawa'
'Munetaka Akita'
'Takahiro Ichikawa'
'Masafumi Yoshio'
'Takashi Kato'
'Makoto Fujita'

_publ_contact_author_address ' Hongo 7-3-1, Bunkyo-ku, Tokyo 113-8656, Japan'
_publ_contact_author_email mfujita@appchem.t.u-tokyo.ac.jp
_publ_contact_author_name 'Makoto Fujita'
_publ_section_title
;
 mxn Stacks of Discrete Aromatic Stacks in Solution
;
_journal_name_full 'Journal of the American Chemical Society'
_journal_page_first 9555
_journal_page_last 9557
_journal_paper_doi 10.1021/ja103180z
_journal_volume 132
_journal_year 2010
_chemical_formula_sum 'C306 H304 N85 O169.9 Pd12'
_chemical_formula_weight 9167.54
_chemical_name_systematic
; 
 ? 
;
_space_group_IT_number 2
_symmetry_cell_setting triclinic
_symmetry_space_group_name_Hall '-P 1'
_symmetry_space_group_name_H-M 'P -1'
_atom_sites_solution_hydrogens geom
_atom_sites_solution_primary direct
_atom_sites_solution_secondary difmap
_audit_creation_method SHELXL-97
_cell_angle_alpha 110.001(3)
_cell_angle_beta 105.508(4)
_cell_angle_gamma 99.386(4)
_cell_formula_units_Z 1
_cell_length_a 22.315(11)
_cell_length_b 22.885(5)
_cell_length_c 27.307(7)
_cell_measurement_temperature 80(2)
_cell_measurement_theta_max 28.88
_cell_measurement_theta_min 1.88
_cell_volume 12118(7)
_computing_cell_refinement 'Bruker SAINT'
_computing_data_collection 'Bruker APEX2 v2.0-2'
_computing_data_reduction 'Bruker SAINT'
_computing_molecular_graphics 'Bruker SHELXTL'
_computing_publication_material 'Bruker SHELXTL'
_computing_structure_refinement 'SHELXL-97 (Sheldrick, 1997)'
_computing_structure_solution 'SHELXS-97 (Sheldrick, 1990)'
_diffrn_ambient_temperature 80(2)
_diffrn_measured_fraction_theta_full 0.899
_diffrn_measured_fraction_theta_max 0.899
_diffrn_measurement_device_type 'Bruker APEX-2 CCD area detector system'
_diffrn_measurement_method omega_scan
_diffrn_radiation_monochromator 'focusing mirror'
_diffrn_radiation_source 'fine-focus rotating anode'
_diffrn_radiation_type MoK\a
_diffrn_radiation_wavelength 0.71073
_diffrn_reflns_av_R_equivalents 0.0793
_diffrn_reflns_av_sigmaI/netI 0.1546
_diffrn_reflns_limit_h_max 29
_diffrn_reflns_limit_h_min -30
_diffrn_reflns_limit_k_max 30
_diffrn_reflns_limit_k_min -30
_diffrn_reflns_limit_l_max 36
_diffrn_reflns_limit_l_min -36
_diffrn_reflns_number 140694
_diffrn_reflns_theta_full 28.88
_diffrn_reflns_theta_max 28.88
_diffrn_reflns_theta_min 1.58
_exptl_absorpt_coefficient_mu 0.522
_exptl_absorpt_correction_T_max 23.09
_exptl_absorpt_correction_T_min 2.172
_exptl_absorpt_correction_type semi-empirical
_exptl_absorpt_process_details SADABS
_exptl_crystal_colour yellow
_exptl_crystal_density_diffrn 1.256
_exptl_crystal_density_method 'not measured'
_exptl_crystal_description plate
_exptl_crystal_F_000 4646
_exptl_crystal_size_max 0.10
_exptl_crystal_size_mid 0.10
_exptl_crystal_size_min 0.03
_refine_diff_density_max 1.508
_refine_diff_density_min -1.703
_refine_diff_density_rms 0.163
_refine_ls_extinction_method none
_refine_ls_goodness_of_fit_ref 1.093
_refine_ls_hydrogen_treatment constr
_refine_ls_matrix_type full
_refine_ls_number_parameters 2350
_refine_ls_number_reflns 57294
_refine_ls_number_restraints 1282
_refine_ls_restrained_S_all 1.085
_refine_ls_R_factor_all 0.2591
_refine_ls_R_factor_gt 0.1102
_refine_ls_shift/su_max 0.039
_refine_ls_shift/su_mean 0.006
_refine_ls_structure_factor_coef Fsqd
_refine_ls_weighting_details 'calc w=1/[\s^2^(Fo^2^)+(0.2000P)^2^+0.0000P] where P=(Fo^2^+2Fc^2^)/3'
_refine_ls_weighting_scheme calc
_refine_ls_wR_factor_gt 0.3053
_refine_ls_wR_factor_ref 0.4019
_reflns_number_gt 20654
_reflns_number_total 57294
_reflns_threshold_expression >2sigma(I)
_cod_data_source_file ja103180z_si_002.cif
_cod_data_source_block yamau45
_cod_original_formula_sum 'C306 H304 N85 O169.90 Pd12'
_cod_database_code 4102669

loop_
_symmetry_equiv_pos_as_xyz
'x, y, z'
'-x, -y, -z'

loop_
_atom_site_label
_atom_site_type_symbol
_atom_site_fract_x
_atom_site_fract_y
_atom_site_fract_z
_atom_site_U_iso_or_equiv
_atom_site_adp_type
_atom_site_occupancy
_atom_site_symmetry_multiplicity
_atom_site_calc_flag
_atom_site_refinement_flags
_atom_site_disorder_assembly
_atom_site_disorder_group
Pd1 Pd 0.76859(3) 0.35318(3) 0.39111(3) 0.0459(2) Uani 1 1 d . . .
Pd2 Pd 0.17340(4) 0.37308(4) 0.21713(3) 0.0677(3) Uani 1 1 d . . .
Pd3 Pd 0.65615(4) 0.91157(4) 0.50128(4) 0.0725(3) Uani 1 1 d . C .
Pd4 Pd 0.70577(4) 0.31304(4) 0.91891(3) 0.0566(2) Uani 1 1 d . E .
Pd5 Pd 0.11718(4) 0.37257(5) 0.75421(3) 0.0745(3) Uani 1 1 d . F .
Pd6 Pd 0.60429(5) 0.88499(4) 1.03706(4) 0.0719(3) Uani 1 1 d . G .
N1A N 0.7028(3) 0.4053(3) 0.3951(3) 0.0489(18) Uani 1 1 d . . .
N2A N 0.2668(3) 0.4213(4) 0.2660(3) 0.0555(19) Uani 1 1 d . . .
N3A N 0.6187(5) 0.8143(4) 0.4711(4) 0.079(3) Uani 1 1 d . . .
N4A N 0.4821(4) 0.5826(4) 0.3863(3) 0.0549(19) Uani 1 1 d . . .
N5A N 0.5894(3) 0.5780(4) 0.4187(3) 0.0518(18) Uani 1 1 d . . .
N6A N 0.5042(3) 0.4820(3) 0.3685(3) 0.0518(19) Uani 1 1 d . . .
C1A C 0.7236(4) 0.4698(4) 0.4218(4) 0.053(2) Uani 1 1 d . . .
H1AA H 0.7687 0.4910 0.4387 0.064 Uiso 1 1 calc R . .
C2A C 0.6788(4) 0.5059(4) 0.4247(4) 0.051(2) Uani 1 1 d . . .
H2AA H 0.6938 0.5517 0.4445 0.061 Uiso 1 1 calc R . .
C3A C 0.6150(4) 0.4766(4) 0.3998(4) 0.045(2) Uani 1 1 d . . .
C4A C 0.5929(4) 0.4079(5) 0.3719(4) 0.056(2) Uani 1 1 d . . .
H4AA H 0.5481 0.3855 0.3543 0.067 Uiso 1 1 calc R . .
C5A C 0.6399(4) 0.3754(4) 0.3717(4) 0.054(2) Uani 1 1 d . . .
H5AA H 0.6265 0.3294 0.3539 0.065 Uiso 1 1 calc R . .
C6A C 0.3111(4) 0.3895(5) 0.2719(4) 0.057(2) Uani 1 1 d . . .
H6AA H 0.2974 0.3437 0.2522 0.068 Uiso 1 1 calc R . .
C7A C 0.3734(5) 0.4170(4) 0.3034(4) 0.060(3) Uani 1 1 d . . .
H7AA H 0.4028 0.3916 0.3060 0.072 Uiso 1 1 calc R . .
C8A C 0.3948(4) 0.4856(5) 0.3332(4) 0.054(2) Uani 1 1 d . . .
C9A C 0.3492(4) 0.5191(5) 0.3302(4) 0.053(2) Uani 1 1 d . . .
H9AA H 0.3614 0.5646 0.3509 0.063 Uiso 1 1 calc R . .
C10A C 0.2871(4) 0.4870(5) 0.2976(4) 0.058(2) Uani 1 1 d . . .
H10A H 0.2559 0.5107 0.2965 0.069 Uiso 1 1 calc R . .
C11A C 0.5542(5) 0.7861(5) 0.4465(5) 0.075(3) Uani 1 1 d . . .
H11A H 0.5257 0.8122 0.4425 0.090 Uiso 1 1 calc R . .
C12A C 0.5287(5) 0.7194(5) 0.4269(5) 0.073(3) Uani 1 1 d . . .
H12A H 0.4834 0.6999 0.4086 0.088 Uiso 1 1 calc R . .
C13A C 0.5696(5) 0.6820(5) 0.4344(5) 0.066(3) Uani 1 1 d . . .
C14A C 0.6370(5) 0.7132(5) 0.4577(5) 0.088(4) Uani 1 1 d . . .
H14A H 0.6670 0.6884 0.4600 0.105 Uiso 1 1 calc R . .
C15A C 0.6585(6) 0.7784(5) 0.4769(6) 0.085(4) Uani 1 1 d . . .
H15A H 0.7037 0.7990 0.4952 0.102 Uiso 1 1 calc R . .
C16A C 0.5672(4) 0.5150(5) 0.3964(4) 0.050(2) Uani 1 1 d . . .
C17A C 0.5460(4) 0.6103(4) 0.4129(4) 0.051(2) Uani 1 1 d . . .
C18A C 0.4640(4) 0.5185(4) 0.3654(4) 0.048(2) Uani 1 1 d . . .
N1B N 0.6438(4) 0.3681(4) 0.9075(3) 0.0532(19) Uani 1 1 d . . .
N2B N 0.2142(4) 0.4117(5) 0.7838(3) 0.068(2) Uani 1 1 d . . .
N3B N 0.5743(4) 0.7870(4) 0.9942(4) 0.064(2) Uani 1 1 d . . .
N4B N 0.4401(4) 0.5592(4) 0.8789(3) 0.0540(19) Uani 1 1 d . . .
N5B N 0.4562(3) 0.4550(3) 0.8555(3) 0.0462(17) Uani 1 1 d . . .
N6B N 0.5462(3) 0.5482(4) 0.9086(3) 0.0547(19) Uani 1 1 d . . .
C1B C 0.6691(5) 0.4326(4) 0.9276(4) 0.053(2) Uani 1 1 d . . .
H1BA H 0.7143 0.4513 0.9471 0.063 Uiso 1 1 calc R . .
C2B C 0.6299(4) 0.4722(4) 0.9202(4) 0.048(2) Uani 1 1 d . . .
H2BA H 0.6478 0.5179 0.9353 0.058 Uiso 1 1 calc R . .
C3B C 0.5638(4) 0.4441(4) 0.8902(4) 0.048(2) Uani 1 1 d . . .
C4B C 0.5398(5) 0.3775(4) 0.8670(4) 0.054(2) Uani 1 1 d . . .
H4BA H 0.4955 0.3569 0.8444 0.064 Uiso 1 1 calc R . .
C5B C 0.5822(5) 0.3412(5) 0.8776(4) 0.053(2) Uani 1 1 d . . .
H5BA H 0.5659 0.2954 0.8626 0.063 Uiso 1 1 calc R . .
C6B C 0.2536(5) 0.3720(5) 0.7866(4) 0.065(3) Uani 1 1 d . . .
H6BA H 0.2353 0.3265 0.7730 0.078 Uiso 1 1 calc R . .
C7B C 0.3227(4) 0.3995(5) 0.8102(4) 0.060(3) Uani 1 1 d . . .
H7BA H 0.3504 0.3727 0.8135 0.072 Uiso 1 1 calc R . .
C8B C 0.3480(4) 0.4646(4) 0.8277(4) 0.053(2) Uani 1 1 d . . .
C9B C 0.3064(5) 0.5012(5) 0.8218(4) 0.062(3) Uani 1 1 d . . .
H9BA H 0.3232 0.5465 0.8332 0.074 Uiso 1 1 calc R . .
C10B C 0.2423(5) 0.4744(6) 0.8001(5) 0.075(3) Uani 1 1 d . . .
H10B H 0.2152 0.5017 0.7960 0.090 Uiso 1 1 calc R . .
C11B C 0.5122(6) 0.7591(5) 0.9625(5) 0.072(3) Uani 1 1 d . . .
H11B H 0.4835 0.7854 0.9608 0.086 Uiso 1 1 calc R . .
C12B C 0.4881(5) 0.6922(5) 0.9315(4) 0.063(3) Uani 1 1 d . . .
H12B H 0.4437 0.6730 0.9087 0.075 Uiso 1 1 calc R . .
C13B C 0.5291(5) 0.6556(4) 0.9347(4) 0.056(2) Uani 1 1 d . . .
C14B C 0.5938(5) 0.6842(5) 0.9663(4) 0.064(3) Uani 1 1 d . . .
H14B H 0.6234 0.6588 0.9678 0.077 Uiso 1 1 calc R . .
C15B C 0.6149(5) 0.7510(5) 0.9961(5) 0.069(3) Uani 1 1 d . . .
H15B H 0.6594 0.7713 1.0181 0.083 Uiso 1 1 calc R . .
C16B C 0.5189(5) 0.4847(4) 0.8839(4) 0.047(2) Uani 1 1 d . . .
C17B C 0.5030(5) 0.5824(4) 0.9050(4) 0.053(2) Uani 1 1 d . . .
C18B C 0.4195(4) 0.4936(4) 0.8549(3) 0.048(2) Uani 1 1 d . . .
N1C N 0.7608(3) 0.3482(3) 0.4624(3) 0.0442(16) Uani 1 1 d U . .
N2C N 0.7170(4) 0.3107(4) 0.8466(3) 0.0564(19) Uani 1 1 d U . .
N3C N 0.7399(13) 0.3770(15) 0.6481(15) 0.065(6) Uani 0.50 1 d PU A 1
N4C N 0.7348(12) 0.3691(15) 0.6917(14) 0.064(6) Uani 0.50 1 d PU A 1
O1C O 0.776(2) 0.1725(15) 0.5569(9) 0.092(8) Uani 0.50 1 d PU A 1
N3CX N 0.7141(14) 0.3593(15) 0.6365(15) 0.073(6) Uani 0.50 1 d PU A 2
N4CX N 0.7073(13) 0.3545(16) 0.6805(15) 0.075(6) Uani 0.50 1 d PU A 2
O1CX O 0.792(2) 0.1809(14) 0.5813(9) 0.093(9) Uani 0.50 1 d PU A 2
O2C O 0.8460(3) 0.2670(4) 0.5745(3) 0.0681(18) Uani 1 1 d U A .
C1C C 0.7198(4) 0.2974(5) 0.4600(4) 0.058(2) Uani 1 1 d U . .
H1CA H 0.6932 0.2653 0.4242 0.070 Uiso 1 1 calc R . .
C2C C 0.7132(5) 0.2881(5) 0.5049(4) 0.063(2) Uani 1 1 d U . .
H2CA H 0.6833 0.2506 0.5009 0.075 Uiso 1 1 calc R . .
C3C C 0.7516(5) 0.3349(4) 0.5563(4) 0.053(2) Uani 1 1 d U A .
C4C C 0.7939(5) 0.3899(5) 0.5593(4) 0.062(2) Uani 1 1 d U . .
H4CA H 0.8207 0.4234 0.5943 0.074 Uiso 1 1 calc R . .
C5C C 0.7956(5) 0.3940(4) 0.5105(4) 0.053(2) Uani 1 1 d U . .
H5CA H 0.8232 0.4315 0.5122 0.064 Uiso 1 1 calc R . .
C6C C 0.6790(6) 0.2653(5) 0.7996(5) 0.074(3) Uani 1 1 d U . .
H6CA H 0.6464 0.2328 0.7993 0.088 Uiso 1 1 calc R . .
C7C C 0.6842(7) 0.2623(6) 0.7484(5) 0.087(3) Uani 1 1 d U . .
H7CA H 0.6574 0.2275 0.7142 0.104 Uiso 1 1 calc R . .
C8C C 0.7312(6) 0.3135(5) 0.7506(5) 0.069(3) Uani 1 1 d U A .
C9C C 0.7701(5) 0.3612(5) 0.8004(4) 0.064(2) Uani 1 1 d U . .
H9CA H 0.8014 0.3962 0.8022 0.077 Uiso 1 1 calc R . .
C10C C 0.7636(5) 0.3582(5) 0.8486(5) 0.064(2) Uani 1 1 d U . .
H10D H 0.7924 0.3900 0.8837 0.076 Uiso 1 1 calc R . .
C11C C 0.7488(5) 0.3251(5) 0.6065(4) 0.063(2) Uani 1 1 d U . .
C12C C 0.7722(4) 0.2781(4) 0.6207(4) 0.0495(19) Uani 1 1 d U A .
C13C C 0.7998(5) 0.2352(5) 0.5853(4) 0.060(2) Uani 1 1 d U . .
C14C C 0.8751(6) 0.2268(8) 0.5380(5) 0.116(5) Uani 1 1 d U . .
H14C H 0.9087 0.2549 0.5327 0.173 Uiso 1 1 calc R A .
H14D H 0.8415 0.1989 0.5019 0.173 Uiso 1 1 calc R . .
H14E H 0.8944 0.1999 0.5551 0.173 Uiso 1 1 calc R . .
C15C C 0.7364(6) 0.3139(5) 0.6978(5) 0.071(3) Uani 1 1 d U . .
C16C C 0.7651(4) 0.2717(4) 0.6666(4) 0.053(2) Uani 1 1 d U A .
O3C O 0.8484(5) 0.2307(6) 0.7004(6) 0.161(5) Uani 1 1 d U A .
O4C O 0.7512(4) 0.1820(4) 0.6899(4) 0.089(2) Uani 1 1 d U A .
C17C C 0.7909(6) 0.2247(6) 0.6864(5) 0.076(3) Uani 1 1 d U . .
C18C C 0.7774(10) 0.1433(8) 0.7158(7) 0.156(8) Uani 1 1 d U . .
H18A H 0.7420 0.1108 0.7148 0.234 Uiso 1 1 calc R A .
H18B H 0.8046 0.1708 0.7546 0.234 Uiso 1 1 calc R . .
H18C H 0.8036 0.1216 0.6961 0.234 Uiso 1 1 calc R . .
N1D N 0.1631(3) 0.3565(4) 0.2835(3) 0.0613(19) Uani 1 1 d U . .
N2D N 0.1207(4) 0.3571(5) 0.6770(3) 0.067(2) Uani 1 1 d U . .
N3D N 0.1774(4) 0.3729(5) 0.4707(4) 0.078(2) Uani 1 1 d U . .
N4D N 0.1716(5) 0.3743(5) 0.5171(4) 0.081(3) Uani 1 1 d U . .
C1D C 0.1694(5) 0.3020(5) 0.2882(4) 0.069(3) Uani 1 1 d U . .
H1DA H 0.1785 0.2703 0.2603 0.083 Uiso 1 1 calc R . .
C2D C 0.1628(5) 0.2909(5) 0.3332(5) 0.073(3) Uani 1 1 d U . .
H2DA H 0.1679 0.2518 0.3363 0.088 Uiso 1 1 calc R . .
C3D C 0.1491(5) 0.3359(6) 0.3736(4) 0.068(2) Uani 1 1 d U . .
C4D C 0.1459(5) 0.3944(6) 0.3686(5) 0.073(3) Uani 1 1 d U . .
H4DA H 0.1396 0.4285 0.3967 0.088 Uiso 1 1 calc R . .
C5D C 0.1520(5) 0.4007(5) 0.3225(5) 0.068(3) Uani 1 1 d U . .
H5DA H 0.1479 0.4395 0.3183 0.082 Uiso 1 1 calc R . .
C6D C 0.1211(6) 0.2991(6) 0.6432(5) 0.081(3) Uani 1 1 d U . .
H6DA H 0.1195 0.2651 0.6556 0.097 Uiso 1 1 calc R . .
C7D C 0.1235(6) 0.2875(6) 0.5925(5) 0.083(3) Uani 1 1 d U . .
H7DA H 0.1253 0.2462 0.5698 0.099 Uiso 1 1 calc R . .
C8D C 0.1232(5) 0.3371(5) 0.5730(5) 0.073(3) Uani 1 1 d U . .
C9D C 0.1234(5) 0.3967(5) 0.6093(5) 0.071(3) Uani 1 1 d U . .
H9DA H 0.1247 0.4322 0.5986 0.086 Uiso 1 1 calc R . .
C10D C 0.1217(5) 0.4040(6) 0.6602(5) 0.074(3) Uani 1 1 d U . .
H10E H 0.1213 0.4450 0.6846 0.089 Uiso 1 1 calc R . .
C11D C 0.1387(5) 0.3271(6) 0.4226(5) 0.074(3) Uani 1 1 d U . .
C12D C 0.0880(5) 0.2772(5) 0.4203(5) 0.070(2) Uani 1 1 d U . .
O1D O 0.0546(15) 0.2076(14) 0.3272(15) 0.116(12) Uani 0.50 1 d PU B 1
O2D O -0.0170(9) 0.2095(9) 0.3649(8) 0.080(5) Uani 0.50 1 d PU B 1
C13D C 0.041(2) 0.219(2) 0.365(2) 0.098(10) Uani 0.50 1 d PU B 1
C14D C -0.0630(14) 0.1505(13) 0.3182(15) 0.141(13) Uani 0.50 1 d PU B 1
H14F H -0.1031 0.1403 0.3257 0.211 Uiso 0.50 1 calc PR B 1
H14G H -0.0438 0.1143 0.3140 0.211 Uiso 0.50 1 calc PR B 1
H14H H -0.0726 0.1577 0.2839 0.211 Uiso 0.50 1 calc PR B 1
O5D O -0.0199(12) 0.2414(11) 0.3556(12) 0.131(10) Uani 0.50 1 d PU B 2
C19D C 0.0341(18) 0.2404(15) 0.3663(19) 0.071(6) Uani 0.50 1 d PU B 2
O6D O 0.058(2) 0.1819(16) 0.3351(18) 0.114(10) Uani 0.50 1 d PU B 2
C20D C 0.0031(14) 0.156(2) 0.2792(14) 0.196(19) Uani 0.50 1 d PU B 2
H20A H 0.0118 0.1213 0.2517 0.293 Uiso 0.50 1 calc PR B 2
H20B H 0.0001 0.1915 0.2668 0.293 Uiso 0.50 1 calc PR B 2
H20C H -0.0378 0.1398 0.2833 0.293 Uiso 0.50 1 calc PR B 2
C15D C 0.1255(5) 0.3291(6) 0.5167(5) 0.072(3) Uani 1 1 d U . .
C16D C 0.0826(5) 0.2801(5) 0.4686(5) 0.069(2) Uani 1 1 d U B .
O3D O -0.0105(4) 0.2524(5) 0.4910(4) 0.109(3) Uani 1 1 d U B .
O4D O 0.0298(5) 0.1745(5) 0.4477(5) 0.144(4) Uani 1 1 d U B .
C17D C 0.0275(6) 0.2343(7) 0.4719(6) 0.087(3) Uani 1 1 d U . .
C18D C -0.0222(11) 0.1257(8) 0.4479(11) 0.226(13) Uani 1 1 d U . .
H18D H -0.0162 0.0826 0.4321 0.339 Uiso 1 1 calc R B .
H18E H -0.0643 0.1264 0.4256 0.339 Uiso 1 1 calc R . .
H18F H -0.0207 0.1358 0.4862 0.339 Uiso 1 1 calc R . .
N1E N 0.6545(4) 0.9146(4) 0.5765(4) 0.071(2) Uani 1 1 d U . .
N2E N 0.6132(5) 0.8903(4) 0.9665(4) 0.069(2) Uani 1 1 d U . .
N3E N 0.6044(6) 0.8842(5) 0.7338(5) 0.093(3) Uani 1 1 d U . .
N4E N 0.5999(5) 0.8823(4) 0.7819(5) 0.088(3) Uani 1 1 d U . .
C1E C 0.7043(6) 0.9080(5) 0.6097(5) 0.081(3) Uani 1 1 d U . .
H1EA H 0.7394 0.9006 0.5973 0.097 Uiso 1 1 calc R . .
C2E C 0.7093(7) 0.9111(6) 0.6636(6) 0.094(3) Uani 1 1 d U . .
H2EA H 0.7475 0.9088 0.6878 0.112 Uiso 1 1 calc R . .
C3E C 0.6555(7) 0.9179(6) 0.6791(6) 0.086(3) Uani 1 1 d U . .
C4E C 0.6020(6) 0.9236(6) 0.6413(5) 0.086(3) Uani 1 1 d U . .
H4EA H 0.5649 0.9288 0.6513 0.103 Uiso 1 1 calc R . .
C5E C 0.6019(6) 0.9219(5) 0.5903(5) 0.083(3) Uani 1 1 d U . .
H5EA H 0.5654 0.9258 0.5655 0.099 Uiso 1 1 calc R . .
C6E C 0.6676(6) 0.8871(6) 0.9579(5) 0.085(3) Uani 1 1 d U . .
H6EA H 0.7005 0.8805 0.9841 0.102 Uiso 1 1 calc R . .
C7E C 0.6797(7) 0.8929(6) 0.9125(6) 0.098(4) Uani 1 1 d U . .
H7EA H 0.7183 0.8862 0.9060 0.118 Uiso 1 1 calc R . .
C8E C 0.6358(7) 0.9083(5) 0.8770(5) 0.085(3) Uani 1 1 d U . .
C9E C 0.5769(7) 0.9110(6) 0.8865(5) 0.088(3) Uani 1 1 d U . .
H9EA H 0.5429 0.9177 0.8614 0.106 Uiso 1 1 calc R . .
C10E C 0.5698(6) 0.9039(5) 0.9327(5) 0.077(3) Uani 1 1 d U . .
H10C H 0.5314 0.9091 0.9404 0.092 Uiso 1 1 calc R . .
C11E C 0.6563(7) 0.9198(6) 0.7351(6) 0.083(3) Uani 1 1 d U . .
C12E C 0.7038(7) 0.9634(7) 0.7837(6) 0.098(3) Uani 1 1 d U . .
C15E C 0.6475(7) 0.9179(6) 0.8284(6) 0.087(3) Uani 1 1 d U . .
C16E C 0.7004(8) 0.9602(7) 0.8315(6) 0.112(4) Uani 1 1 d U . .
O1E O 0.7496(6) 1.0566(6) 0.7712(6) 0.175(5) Uani 1 1 d U . .
O2E O 0.8127(6) 1.0002(7) 0.7936(7) 0.181(5) Uani 1 1 d U . .
C13E C 0.7613(9) 1.0154(8) 0.7851(8) 0.125(5) Uani 1 1 d U . .
C14E C 0.8689(11) 1.0602(14) 0.8070(14) 0.282(15) Uani 1 1 d U . .
H14I H 0.9093 1.0479 0.8101 0.423 Uiso 1 1 calc R . .
H14J H 0.8738 1.0950 0.8422 0.423 Uiso 1 1 calc R . .
H14K H 0.8587 1.0754 0.7771 0.423 Uiso 1 1 calc R . .
O3E O 0.8128(12) 0.9680(12) 0.8971(11) 0.158(9) Uiso 0.50 1 d PU . .
O4E O 0.7288(10) 1.0331(10) 0.9272(9) 0.239(8) Uiso 1 1 d U . .
O3EX O 0.7785(10) 1.0644(11) 0.8911(9) 0.124(7) Uiso 0.50 1 d PU . .
C17E C 0.7555(12) 1.0123(12) 0.8883(11) 0.179(8) Uiso 1 1 d U . .
C18E C 0.7539(14) 1.0915(13) 0.9986(12) 0.245(13) Uiso 1 1 d U . .
H18G H 0.7249 1.0780 1.0165 0.367 Uiso 1 1 calc R . .
H18H H 0.7521 1.1342 0.9992 0.367 Uiso 1 1 calc R . .
H18I H 0.7984 1.0938 1.0188 0.367 Uiso 1 1 calc R . .
N1 N 0.7749(4) 0.3552(4) 0.3181(3) 0.0538(18) Uani 1 1 d U . .
N2 N 0.8357(4) 0.3017(4) 0.3877(3) 0.0585(19) Uani 1 1 d U . .
C1 C 0.8351(5) 0.3380(6) 0.3130(5) 0.077(3) Uani 1 1 d U . .
H1A H 0.8333 0.3241 0.2740 0.092 Uiso 1 1 calc R . .
H1B H 0.8734 0.3759 0.3366 0.092 Uiso 1 1 calc R . .
C2 C 0.8397(5) 0.2854(5) 0.3310(4) 0.073(3) Uani 1 1 d U . .
H2A H 0.8813 0.2755 0.3311 0.088 Uiso 1 1 calc R . .
H2B H 0.8042 0.2461 0.3041 0.088 Uiso 1 1 calc R . .
C3 C 0.7146(6) 0.3091(6) 0.2716(4) 0.082(3) Uani 1 1 d U . .
H3A H 0.7165 0.3095 0.2363 0.123 Uiso 1 1 calc R . .
H3B H 0.6767 0.3224 0.2778 0.123 Uiso 1 1 calc R . .
H3C H 0.7109 0.2653 0.2702 0.123 Uiso 1 1 calc R . .
C4 C 0.7821(6) 0.4215(5) 0.3175(5) 0.077(3) Uani 1 1 d U . .
H4A H 0.7847 0.4196 0.2817 0.116 Uiso 1 1 calc R . .
H4B H 0.8216 0.4520 0.3476 0.116 Uiso 1 1 calc R . .
H4C H 0.7444 0.4362 0.3226 0.116 Uiso 1 1 calc R . .
C5 C 0.8197(6) 0.2423(5) 0.3970(5) 0.084(3) Uani 1 1 d U . .
H5A H 0.8541 0.2208 0.3949 0.126 Uiso 1 1 calc R . .
H5B H 0.7785 0.2130 0.3684 0.126 Uiso 1 1 calc R . .
H5C H 0.8158 0.2534 0.4338 0.126 Uiso 1 1 calc R . .
C6 C 0.8997(5) 0.3451(5) 0.4309(5) 0.077(3) Uani 1 1 d U . .
H6A H 0.9325 0.3214 0.4300 0.115 Uiso 1 1 calc R . .
H6B H 0.8957 0.3591 0.4678 0.115 Uiso 1 1 calc R . .
H6C H 0.9127 0.3832 0.4233 0.115 Uiso 1 1 calc R . .
N3 N 0.1825(6) 0.3900(6) 0.1492(4) 0.106(3) Uani 1 1 d U . .
N4 N 0.0807(6) 0.3224(6) 0.1654(5) 0.116(4) Uani 1 1 d U . .
C7 C 0.1285(11) 0.3568(11) 0.1041(8) 0.177(7) Uani 1 1 d U . .
H7A H 0.1366 0.3179 0.0796 0.213 Uiso 1 1 calc R . .
H7B H 0.1198 0.3842 0.0833 0.213 Uiso 1 1 calc R . .
C8 C 0.0720(9) 0.3366(11) 0.1163(8) 0.174(6) Uani 1 1 d U . .
H8A H 0.0425 0.2973 0.0837 0.209 Uiso 1 1 calc R . .
H8B H 0.0495 0.3709 0.1201 0.209 Uiso 1 1 calc R . .
C9 C 0.1974(9) 0.4583(8) 0.1626(7) 0.139(6) Uani 1 1 d U . .
H9A H 0.2017 0.4661 0.1305 0.208 Uiso 1 1 calc R . .
H9B H 0.2381 0.4807 0.1943 0.208 Uiso 1 1 calc R . .
H9C H 0.1624 0.4747 0.1724 0.208 Uiso 1 1 calc R . .
C10 C 0.2314(10) 0.3663(10) 0.1328(7) 0.163(7) Uani 1 1 d U . .
H10F H 0.2346 0.3751 0.1008 0.245 Uiso 1 1 calc R . .
H10G H 0.2209 0.3195 0.1226 0.245 Uiso 1 1 calc R . .
H10H H 0.2730 0.3878 0.1637 0.245 Uiso 1 1 calc R . .
C11 C 0.0377(7) 0.3468(10) 0.1895(8) 0.166(6) Uani 1 1 d U . .
H11C H -0.0069 0.3225 0.1645 0.249 Uiso 1 1 calc R . .
H11D H 0.0446 0.3927 0.1961 0.249 Uiso 1 1 calc R . .
H11E H 0.0449 0.3423 0.2249 0.249 Uiso 1 1 calc R . .
C12 C 0.0695(10) 0.2517(8) 0.1534(8) 0.210(10) Uani 1 1 d U . .
H12C H 0.0242 0.2284 0.1299 0.315 Uiso 1 1 calc R . .
H12D H 0.0790 0.2461 0.1884 0.315 Uiso 1 1 calc R . .
H12E H 0.0981 0.2344 0.1341 0.315 Uiso 1 1 calc R . .
N5 N 0.6603(6) 0.9080(5) 0.4247(4) 0.092(3) Uani 1 1 d U . .
N6 N 0.6977(5) 1.0095(4) 0.5320(4) 0.082(2) Uani 1 1 d U . .
C13 C 0.7058(19) 0.9673(17) 0.4374(15) 0.123(8) Uani 0.50 1 d PU C 1
H13A H 0.6923 0.9795 0.4055 0.148 Uiso 0.50 1 calc PR C 1
H13B H 0.7483 0.9587 0.4397 0.148 Uiso 0.50 1 calc PR C 1
C14 C 0.716(2) 1.025(2) 0.4894(17) 0.128(8) Uani 0.50 1 d PU C 1
H14L H 0.7620 1.0503 0.5054 0.154 Uiso 0.50 1 calc PR C 1
H14M H 0.6901 1.0533 0.4790 0.154 Uiso 0.50 1 calc PR C 1
C13X C 0.670(2) 0.9805(17) 0.4376(17) 0.122(8) Uani 0.50 1 d PU C 2
H13C H 0.7001 0.9912 0.4191 0.147 Uiso 0.50 1 calc PR C 2
H13D H 0.6277 0.9839 0.4173 0.147 Uiso 0.50 1 calc PR C 2
C14X C 0.686(2) 1.018(2) 0.4767(19) 0.123(8) Uani 0.50 1 d PU C 2
H14N H 0.6550 1.0444 0.4754 0.147 Uiso 0.50 1 calc PR C 2
H14O H 0.7277 1.0459 0.4805 0.147 Uiso 0.50 1 calc PR C 2
C15 C 0.5928(8) 0.8866(9) 0.3848(6) 0.147(6) Uani 1 1 d U C .
H15C H 0.5937 0.8842 0.3485 0.221 Uiso 1 1 calc R . .
H15D H 0.5696 0.9178 0.3986 0.221 Uiso 1 1 calc R . .
H15E H 0.5707 0.8438 0.3811 0.221 Uiso 1 1 calc R . .
C16 C 0.7016(10) 0.8715(9) 0.4075(8) 0.161(6) Uani 1 1 d U C .
H16A H 0.7025 0.8708 0.3717 0.242 Uiso 1 1 calc R D 1
H16B H 0.6855 0.8271 0.4037 0.242 Uiso 1 1 calc R D 1
H16C H 0.7454 0.8912 0.4352 0.242 Uiso 1 1 calc R D 1
C17 C 0.6621(7) 1.0494(6) 0.5609(7) 0.116(5) Uani 1 1 d U C .
H17A H 0.6849 1.0954 0.5746 0.173 Uiso 1 1 calc R . .
H17B H 0.6594 1.0390 0.5924 0.173 Uiso 1 1 calc R . .
H17C H 0.6183 1.0403 0.5351 0.173 Uiso 1 1 calc R . .
C18 C 0.7625(6) 1.0278(6) 0.5733(6) 0.105(4) Uani 1 1 d U C .
H18J H 0.7818 1.0746 0.5876 0.157 Uiso 1 1 calc R . .
H18K H 0.7898 1.0048 0.5560 0.157 Uiso 1 1 calc R . .
H18L H 0.7591 1.0162 0.6041 0.157 Uiso 1 1 calc R . .
N7 N 0.6945(4) 0.3154(4) 0.9922(3) 0.0568(19) Uani 1 1 d U E .
N8 N 0.7673(4) 0.2566(5) 0.9301(4) 0.078(2) Uani 1 1 d U . .
C19 C 0.7446(5) 0.2871(6) 1.0164(5) 0.084(3) Uani 1 1 d U . .
H19A H 0.7312 0.2703 1.0419 0.100 Uiso 1 1 calc R E .
H19B H 0.7865 0.3210 1.0379 0.100 Uiso 1 1 calc R . .
C20 C 0.7521(6) 0.2326(6) 0.9699(6) 0.088(3) Uani 1 1 d U E .
H20D H 0.7873 0.2157 0.9854 0.106 Uiso 1 1 calc R . .
H20E H 0.7115 0.1967 0.9508 0.106 Uiso 1 1 calc R . .
C21 C 0.7050(7) 0.3806(6) 1.0330(5) 0.093(4) Uani 1 1 d U . .
H21A H 0.6990 0.3782 1.0666 0.139 Uiso 1 1 calc R E .
H21B H 0.6738 0.4007 1.0173 0.139 Uiso 1 1 calc R . .
H21C H 0.7491 0.4067 1.0424 0.139 Uiso 1 1 calc R . .
C22 C 0.6288(5) 0.2752(6) 0.9800(5) 0.078(3) Uani 1 1 d U . .
H22A H 0.6236 0.2761 1.0147 0.118 Uiso 1 1 calc R E .
H22B H 0.6230 0.2305 0.9551 0.118 Uiso 1 1 calc R . .
H22C H 0.5963 0.2925 0.9620 0.118 Uiso 1 1 calc R . .
C23 C 0.8361(5) 0.2998(7) 0.9530(6) 0.093(4) Uani 1 1 d U E 1
H23A H 0.8666 0.2745 0.9590 0.140 Uiso 0.50 1 calc PR E 1
H23B H 0.8431 0.3353 0.9884 0.140 Uiso 0.50 1 calc PR E 1
H23C H 0.8432 0.3177 0.9265 0.140 Uiso 0.50 1 calc PR E 1
C24 C 0.7585(7) 0.2017(7) 0.8781(6) 0.108(4) Uani 1 1 d U E .
H24A H 0.7888 0.1768 0.8860 0.162 Uiso 1 1 calc R . .
H24B H 0.7670 0.2183 0.8512 0.162 Uiso 1 1 calc R . .
H24C H 0.7140 0.1737 0.8627 0.162 Uiso 1 1 calc R . .
N9 N 0.1110(5) 0.3951(6) 0.8318(4) 0.099(3) Uani 1 1 d U . .
N10 N 0.0168(4) 0.3331(6) 0.7248(4) 0.102(3) Uani 1 1 d U . .
C25 C 0.0393(7) 0.3830(12) 0.8202(7) 0.181(7) Uani 1 1 d U F 1
H25A H 0.0306 0.3727 0.8505 0.218 Uiso 0.50 1 calc PR F 1
H25B H 0.0294 0.4246 0.8239 0.218 Uiso 0.50 1 calc PR F 1
C26 C -0.0036(6) 0.3380(10) 0.7728(6) 0.130(5) Uani 1 1 d U F 1
H26A H -0.0456 0.3483 0.7666 0.156 Uiso 0.50 1 calc PR F 1
H26B H -0.0100 0.2956 0.7755 0.156 Uiso 0.50 1 calc PR F 1
C27 C 0.1399(10) 0.3538(9) 0.8560(7) 0.156(6) Uani 1 1 d U F .
H27A H 0.1369 0.3640 0.8929 0.233 Uiso 1 1 calc R . .
H27B H 0.1856 0.3615 0.8591 0.233 Uiso 1 1 calc R . .
H27C H 0.1167 0.3082 0.8320 0.233 Uiso 1 1 calc R . .
C28 C 0.1471(8) 0.4595(8) 0.8712(6) 0.129(5) Uani 1 1 d U F .
H28A H 0.1419 0.4662 0.9071 0.194 Uiso 1 1 calc R . .
H28B H 0.1309 0.4906 0.8578 0.194 Uiso 1 1 calc R . .
H28C H 0.1930 0.4658 0.8755 0.194 Uiso 1 1 calc R . .
C29 C -0.0014(7) 0.2654(9) 0.6857(7) 0.143(6) Uani 1 1 d U F 1
H29A H -0.0486 0.2475 0.6722 0.214 Uiso 0.50 1 calc PR F 1
H29B H 0.0194 0.2406 0.7045 0.214 Uiso 0.50 1 calc PR F 1
H29C H 0.0128 0.2628 0.6543 0.214 Uiso 0.50 1 calc PR F 1
C30 C -0.0155(6) 0.3710(9) 0.6936(6) 0.129(5) Uani 1 1 d U F 1
H30A H -0.0627 0.3533 0.6801 0.194 Uiso 0.50 1 calc PR F 1
H30B H -0.0011 0.3669 0.6620 0.194 Uiso 0.50 1 calc PR F 1
H30C H -0.0032 0.4168 0.7188 0.194 Uiso 0.50 1 calc PR F 1
N11 N 0.5948(6) 0.8808(5) 1.1096(4) 0.089(3) Uani 1 1 d U . .
N12 N 0.6359(6) 0.9831(5) 1.0806(4) 0.102(3) Uani 1 1 d U . .
C31 C 0.6050(12) 0.9453(8) 1.1479(6) 0.157(6) Uani 1 1 d U G 1
H31A H 0.5627 0.9547 1.1444 0.189 Uiso 0.50 1 calc PR G 1
H31B H 0.6247 0.9489 1.1863 0.189 Uiso 0.50 1 calc PR G 1
C32 C 0.6463(11) 0.9922(7) 1.1386(7) 0.157(6) Uani 1 1 d U G 1
H32A H 0.6917 0.9931 1.1559 0.189 Uiso 0.50 1 calc PR G 1
H32B H 0.6416 1.0353 1.1586 0.189 Uiso 0.50 1 calc PR G 1
C33 C 0.5339(7) 0.8424(9) 1.1008(6) 0.130(5) Uani 1 1 d U G .
H33A H 0.5323 0.8421 1.1363 0.195 Uiso 1 1 calc R . .
H33B H 0.5270 0.7980 1.0746 0.195 Uiso 1 1 calc R . .
H33C H 0.5001 0.8603 1.0856 0.195 Uiso 1 1 calc R . .
C34 C 0.6428(6) 0.8542(6) 1.1362(5) 0.094(4) Uani 1 1 d U G .
H34A H 0.6364 0.8536 1.1702 0.141 Uiso 1 1 calc R . .
H34B H 0.6865 0.8812 1.1456 0.141 Uiso 1 1 calc R . .
H34C H 0.6375 0.8099 1.1107 0.141 Uiso 1 1 calc R . .
C35 C 0.5840(10) 1.0140(7) 1.0610(7) 0.156(7) Uani 1 1 d U G 1
H35A H 0.5998 1.0612 1.0820 0.234 Uiso 0.50 1 calc PR G 1
H35B H 0.5447 0.9972 1.0672 0.234 Uiso 0.50 1 calc PR G 1
H35C H 0.5742 1.0037 1.0213 0.234 Uiso 0.50 1 calc PR G 1
C36 C 0.6984(10) 1.0133(8) 1.0809(9) 0.189(8) Uani 1 1 d U G .
H36A H 0.7099 1.0602 1.1022 0.283 Uiso 1 1 calc R . .
H36B H 0.6963 1.0043 1.0427 0.283 Uiso 1 1 calc R . .
H36C H 0.7313 0.9958 1.0982 0.283 Uiso 1 1 calc R . .
C1S C 0.5350(3) 0.4990(4) 0.5116(2) 0.108(4) Uiso 1 1 d GU . 1
C2S C 0.5368(3) 0.4346(3) 0.49661(19) 0.124(5) Uiso 1 1 d GU . 1
C3S C 0.5955(4) 0.4196(4) 0.5089(2) 0.154(7) Uiso 1 1 d GU . 1
C4S C 0.6527(3) 0.4688(4) 0.5378(3) 0.183(8) Uiso 1 1 d GU . 1
C5S C 0.6518(3) 0.5336(4) 0.5552(3) 0.138(6) Uiso 1 1 d GU . 1
C6S C 0.5926(3) 0.5492(3) 0.5422(2) 0.130(5) Uiso 1 1 d GU . 1
C13S C 0.5920(4) 0.6171(3) 0.5571(3) 0.202(16) Uiso 0.50 1 d PGU . 1
C14S C 0.6486(4) 0.6686(4) 0.5861(3) 0.27(2) Uiso 0.50 1 d PGU . 1
C15S C 0.6478(6) 0.7325(4) 0.5989(4) 0.153(12) Uiso 0.50 1 d PGU . 1
C16S C 0.5891(6) 0.7464(4) 0.5832(4) 0.183(15) Uiso 0.50 1 d PGU . 1
C17S C 0.5321(5) 0.6970(4) 0.5565(4) 0.233(19) Uiso 0.50 1 d PGU . 1
C18S C 0.5317(4) 0.6314(4) 0.5422(3) 0.161(13) Uiso 0.50 1 d PGU . 1
C1T C 0.4936(3) 0.4260(3) 0.7359(2) 0.090(7) Uiso 0.533(12) 1 d PGU H 2
C2T C 0.5187(3) 0.3699(4) 0.7298(3) 0.123(9) Uiso 0.533(12) 1 d PGU H 2
C3T C 0.5857(3) 0.3779(4) 0.7518(3) 0.127(10) Uiso 0.533(12) 1 d PGU H 2
C4T C 0.6279(3) 0.4501(5) 0.7842(3) 0.108(8) Uiso 0.533(12) 1 d PGU H 2
C5T C 0.6037(3) 0.5013(4) 0.7957(2) 0.095(7) Uiso 0.533(12) 1 d PGU H 2
C6T C 0.5375(3) 0.4874(4) 0.77135(18) 0.084(6) Uiso 0.533(12) 1 d PGU H 2
C7T C 0.4053(3) 0.4722(4) 0.7203(2) 0.075(6) Uiso 0.533(12) 1 d PGU H 2
C8T C 0.3350(3) 0.4635(4) 0.6989(3) 0.114(9) Uiso 0.533(12) 1 d PGU H 2
C9T C 0.2933(2) 0.3960(5) 0.6658(3) 0.164(13) Uiso 0.533(12) 1 d PGU H 2
C10T C 0.3095(3) 0.3434(4) 0.6537(3) 0.169(13) Uiso 0.533(12) 1 d PGU H 2
C11T C 0.3746(3) 0.3498(4) 0.6760(3) 0.147(11) Uiso 0.533(12) 1 d PGU H 2
C12T C 0.4220(3) 0.4151(3) 0.7108(2) 0.091(7) Uiso 0.533(12) 1 d PGU H 2
C13T C 0.5171(3) 0.5454(3) 0.77731(18) 0.183(14) Uiso 0.533(12) 1 d PGU H 2
C14T C 0.5614(4) 0.6168(3) 0.8104(2) 0.152(12) Uiso 0.533(12) 1 d PGU H 2
C15T C 0.5272(5) 0.6633(3) 0.8122(3) 0.145(11) Uiso 0.533(12) 1 d PGU H 2
C16T C 0.4537(5) 0.6541(4) 0.7848(3) 0.118(9) Uiso 0.533(12) 1 d PGU H 2
C17T C 0.4322(4) 0.5922(4) 0.7598(3) 0.159(12) Uiso 0.533(12) 1 d PGU H 2
C18T C 0.4408(3) 0.5374(4) 0.7556(2) 0.098(7) Uiso 0.533(12) 1 d PGU H 2
C1U C 0.4806(3) 0.3870(3) 0.7264(2) 0.071(6) Uiso 0.467(12) 1 d PGU H 3
C2U C 0.5026(4) 0.3345(4) 0.7192(3) 0.108(9) Uiso 0.467(12) 1 d PGU H 3
C3U C 0.5677(4) 0.3406(4) 0.7387(3) 0.131(11) Uiso 0.467(12) 1 d PGU H 3
C4U C 0.6113(3) 0.3906(5) 0.7648(3) 0.100(9) Uiso 0.467(12) 1 d PGU H 3
C5U C 0.5897(3) 0.4489(4) 0.7712(2) 0.130(11) Uiso 0.467(12) 1 d PGU H 3
C6U C 0.5227(3) 0.4496(4) 0.7523(2) 0.058(5) Uiso 0.467(12) 1 d PGU H 3
C7U C 0.3832(3) 0.4339(4) 0.7086(2) 0.066(6) Uiso 0.467(12) 1 d PGU H 3
C8U C 0.3195(2) 0.4246(5) 0.6839(3) 0.062(6) Uiso 0.467(12) 1 d PGU H 3
C9U C 0.2757(3) 0.3705(5) 0.6606(3) 0.124(11) Uiso 0.467(12) 1 d PGU H 3
C10U C 0.3044(3) 0.3131(4) 0.6592(3) 0.105(9) Uiso 0.467(12) 1 d PGU H 3
C11U C 0.3701(3) 0.3226(4) 0.6816(3) 0.103(9) Uiso 0.467(12) 1 d PGU H 3
C12U C 0.4114(3) 0.3801(3) 0.7041(2) 0.080(7) Uiso 0.467(12) 1 d PGU H 3
C13U C 0.4962(3) 0.5070(3) 0.75889(18) 0.109(9) Uiso 0.467(12) 1 d PGU H 3
C14U C 0.5348(3) 0.5613(3) 0.78369(18) 0.094(9) Uiso 0.467(12) 1 d PGU H 3
C15U C 0.5245(4) 0.6226(3) 0.7905(2) 0.179(16) Uiso 0.467(12) 1 d PGU H 3
C16U C 0.4669(4) 0.6157(3) 0.7696(3) 0.153(13) Uiso 0.467(12) 1 d PGU H 3
C17U C 0.4028(4) 0.5559(4) 0.7416(3) 0.148(13) Uiso 0.467(12) 1 d PGU H 3
C18U C 0.4373(3) 0.4980(3) 0.7333(2) 0.073(7) Uiso 0.467(12) 1 d PGU H 3
N001 N 0.4246(9) 0.9085(12) 0.0226(11) 0.218(15) Uani 1 1 d D . .
O001 O 0.3684(9) 0.8617(8) -0.0043(7) 0.190(6) Uani 1 1 d D . .
O002 O 0.418(2) 0.9428(9) 0.0532(10) 0.51(3) Uani 1 1 d D . .
O003 O 0.4523(7) 0.8854(5) -0.0106(6) 0.143(4) Uani 1 1 d D . .
N002 N 0.0851(4) 0.4730(5) 0.5062(5) 0.071(2) Uani 1 1 d . . .
O004 O 0.0405(4) 0.4236(5) 0.4932(4) 0.100(3) Uani 1 1 d . . .
O005 O 0.0943(5) 0.4818(4) 0.4657(4) 0.102(3) Uani 1 1 d . . .
O006 O 0.1166(4) 0.5081(4) 0.5526(4) 0.092(3) Uani 1 1 d . . .
N003 N 0.8556(6) 0.4977(7) 0.9900(4) 0.091(3) Uani 1 1 d . . .
O007 O 0.8252(4) 0.4479(5) 0.9879(4) 0.096(3) Uani 1 1 d . . .
O008 O 0.8303(6) 0.5262(6) 0.9616(5) 0.140(4) Uani 1 1 d . . .
O009 O 0.9130(5) 0.5219(5) 1.0207(4) 0.118(3) Uani 1 1 d . . .
N004 N 0.5184(10) 0.6469(10) 0.0463(8) 0.078(5) Uiso 0.50 1 d P . .
O010 O 0.4592(8) 0.6212(7) 0.0132(7) 0.084(4) Uiso 0.50 1 d P . .
O011 O 0.5465(9) 0.6051(9) 0.0411(8) 0.107(6) Uiso 0.50 1 d P . .
O012 O 0.5470(9) 0.6977(10) 0.0790(8) 0.107(6) Uiso 0.50 1 d P . .
N005 N 0.1110(6) 0.5338(6) 0.2641(6) 0.107(4) Uiso 1 1 d . I 1
O013 O 0.1181(5) 0.5302(5) 0.3107(4) 0.110(3) Uiso 1 1 d . I 1
O014 O 0.1190(12) 0.5786(11) 0.2468(10) 0.123(7) Uiso 0.50 1 d P I 1
O015 O 0.1393(12) 0.4988(12) 0.2383(10) 0.144(8) Uiso 0.50 1 d P I 1
O115 O 0.0562(9) 0.5014(8) 0.2238(7) 0.097(5) Uiso 0.50 1 d P J 2
O114 O 0.1617(18) 0.5758(17) 0.2702(14) 0.193(12) Uiso 0.50 1 d P K 3
N006 N 0.4028(14) 0.8073(14) 0.4248(14) 0.140(10) Uiso 0.50 1 d PD L 4
O016 O 0.3886(12) 0.7653(12) 0.4451(10) 0.145(9) Uiso 0.50 1 d PD L 4
O017 O 0.4024(12) 0.7826(13) 0.3867(11) 0.154(9) Uiso 0.50 1 d PD L 4
O018 O 0.4391(17) 0.8563(15) 0.4669(14) 0.236(15) Uiso 0.50 1 d PD L 4
O23X O 0.3846(15) 0.8041(17) 0.4594(13) 0.077(9) Uiso 0.25 1 d P M 5
O23Y O 0.4197(15) 0.8369(16) 0.3968(13) 0.081(9) Uiso 0.25 1 d P N 6
N011 N 0.5286(15) 0.7890(15) 0.2430(13) 0.132(9) Uiso 0.50 1 d P O 1
O031 O 0.5339(13) 0.8095(14) 0.2150(12) 0.066(7) Uiso 0.25 1 d P O 1
O032 O 0.5696(13) 0.7591(12) 0.2633(11) 0.154(8) Uiso 0.50 1 d P O 1
O033 O 0.4838(13) 0.7768(12) 0.2649(11) 0.156(9) Uiso 0.50 1 d P O 1
O131 O 0.5113(18) 0.8379(19) 0.2419(16) 0.105(11) Uiso 0.25 1 d P P 3
N013 N 0.8150(18) 0.8125(19) 0.5726(16) 0.169(12) Uiso 0.50 1 d P Q 4
O037 O 0.810(2) 0.778(2) 0.509(2) 0.236(19) Uiso 0.50 1 d P Q 4
O038 O 0.8248(18) 0.870(2) 0.5579(17) 0.220(15) Uiso 0.50 1 d P Q 4
O039 O 0.7873(10) 0.7871(10) 0.5911(9) 0.118(6) Uiso 0.50 1 d P Q 4
N113 N 0.8238(12) 0.8442(15) 0.5045(11) 0.104(7) Uiso 0.50 1 d P R 5
O137 O 0.6332(12) 0.0881(12) 0.7398(10) 0.151(8) Uiso 0.50 1 d P S 5
O138 O 0.8100(9) 0.8913(10) 0.5339(9) 0.105(6) Uiso 0.50 1 d P R 5
O139 O 0.8119(8) 0.7958(10) 0.4900(7) 0.080(5) Uiso 0.50 1 d P R 5
O1W O 0.6284(7) 0.2159(7) 0.3247(6) 0.174(5) Uiso 1 1 d . T 6
O2W O 0.4467(7) 0.2910(7) 0.3006(6) 0.176(5) Uiso 1 1 d . U 6
O3W O 0.5891(5) 0.1793(5) 0.8429(4) 0.110(3) Uiso 1 1 d . V 6
O45W O 0.9682(4) 0.4392(4) 0.0627(4) 0.106(3) Uiso 1 1 d . W 6
O5W O 0.9242(5) 0.4592(5) 0.8622(4) 0.120(3) Uiso 1 1 d . X 6
O6W O 0.0116(5) 0.3715(5) 0.9850(4) 0.114(3) Uiso 1 1 d . Y 6
O7W O 0.6830(8) 0.6997(8) 0.1172(7) 0.199(6) Uiso 1 1 d . Z 6
O8W O 0.6273(11) 0.9437(11) 0.2798(10) 0.285(10) Uiso 1 1 d . A 6
O9W O 0.7540(5) 0.6053(5) 0.9909(4) 0.122(3) Uiso 1 1 d . B 6
O10W O 0.2945(6) 0.4181(6) 0.9333(6) 0.168(5) Uiso 1 1 d . C 6
O11W O 0.9762(8) 0.4166(8) 0.5719(7) 0.198(6) Uiso 1 1 d . D 6
O12W O 0.1403(9) 0.2177(9) 0.7314(8) 0.238(8) Uiso 1 1 d . E 6
O13W O 0.9360(11) 0.1056(11) 0.5870(9) 0.280(9) Uiso 1 1 d . F 6
O14W O 0.1847(10) 0.2710(10) 0.9797(8) 0.256(8) Uiso 1 1 d . G 6
O15W O 0.5881(11) 0.1240(11) 0.4330(9) 0.283(10) Uiso 1 1 d . H 6
O16W O 0.8628(10) 0.9081(10) 0.6854(8) 0.254(8) Uiso 1 1 d . I 6
O17W O 0.9483(16) 0.9844(17) 0.3261(14) 0.427(18) Uiso 1 1 d . J 6
O18W O 0.760(2) 0.779(2) 0.9674(18) 0.269(18) Uiso 0.50 1 d P K 6
O19W O 0.7497(15) 0.9337(14) 0.2951(13) 0.190(11) Uiso 0.50 1 d P L 6
O20W O 0.898(2) 0.106(2) 0.1282(18) 0.268(18) Uiso 0.50 1 d P M 6
O21W O 0.9764(16) 0.1700(16) 0.7797(14) 0.214(13) Uiso 0.50 1 d P N 6
O22W O 0.2227(18) 0.2280(17) 0.1792(15) 0.229(14) Uiso 0.50 1 d P O 6
O23W O 0.024(2) 0.080(2) 0.1363(19) 0.283(19) Uiso 0.50 1 d P P 6
O24W O 0.9235(12) 0.3691(14) 0.8883(10) 0.045(8) Uiso 0.25 1 d P Q 6
O25W O 0.8979(9) 0.3480(9) 0.0879(8) 0.098(5) Uiso 0.50 1 d P R 7
O26W O 0.446(3) 0.911(3) 0.343(2) 0.35(3) Uiso 0.50 1 d P S 7
O27W O 0.5947(13) 0.0540(13) 0.8495(11) 0.144(8) Uiso 0.50 1 d P T 7
O28W O 0.5158(11) 0.0320(11) 0.2116(10) 0.071(6) Uiso 0.30 1 d P U 7
O29W O 0.9104(13) 0.2242(12) 0.0437(12) 0.081(7) Uiso 0.30 1 d P V 7
O30W O 0.4026(7) 0.4912(8) 0.9596(6) 0.070(4) Uiso 0.50 1 d P W 7
O31W O 0.4701(14) 0.8073(13) 0.6418(12) 0.173(10) Uiso 0.50 1 d P X 7
O32W O 0.3118(14) 0.2505(14) 0.1546(12) 0.179(10) Uiso 0.50 1 d P Y 7
O33W O 0.5033(12) 0.9313(12) 0.4670(11) 0.153(8) Uiso 0.50 1 d P Z 7
O34W O 0.898(2) 0.024(2) 0.501(2) 0.31(2) Uiso 0.50 1 d P A 7
O35W O 0.0519(11) 0.2579(10) 0.9562(9) 0.127(7) Uiso 0.50 1 d P B 7
O36W O 0.9908(10) 0.4014(11) 0.3550(9) 0.122(7) Uiso 0.50 1 d P C 7
O37W O 0.0061(13) 0.4708(14) 0.3199(11) 0.148(9) Uiso 0.50 1 d P D 7
O38W O 0.9476(13) 0.2983(13) 0.2556(11) 0.157(9) Uiso 0.50 1 d P E 7
O39W O 0.603(2) 0.128(2) 0.2134(19) 0.165(15) Uiso 0.30 1 d P F 7
O40W O 0.6996(11) 0.1280(11) 0.4060(9) 0.134(7) Uiso 0.50 1 d P G 7
O41W O 0.8539(14) 0.1721(14) 0.2018(12) 0.180(10) Uiso 0.50 1 d P H 7
O42W O 0.9136(13) 0.1036(13) 0.6776(11) 0.168(9) Uiso 0.50 1 d P I 7
O43W O 0.7720(19) 0.1133(18) 0.2478(15) 0.176(13) Uiso 0.40 1 d P J 7
O44W O 0.7653(12) 0.8887(12) 0.0822(11) 0.157(9) Uiso 0.50 1 d P K 7
O45W O 0.127(2) 0.130(2) 0.190(2) 0.28(2) Uiso 0.50 1 d P L 7
O46W O 0.285(2) 0.209(2) 0.2579(18) 0.242(17) Uiso 0.50 1 d P M 7
O47W O 0.5106(12) 0.2137(11) 0.2446(10) 0.089(7) Uiso 0.40 1 d P N 7
O48W O 0.7629(13) 0.2897(13) 0.1558(12) 0.094(8) Uiso 0.30 1 d P O 7
O49W O 0.5875(18) 0.7539(18) 0.2070(16) 0.109(11) Uiso 0.25 1 d P P 7
O50W O 0.2176(14) 0.2127(13) 0.8891(13) 0.159(10) Uiso 0.50 1 d P Q 7
O51W O 0.8009(13) 0.0871(12) 0.4058(11) 0.152(9) Uiso 0.50 1 d P R 7
O52W O 0.6842(11) 0.3380(10) 0.1431(9) 0.124(7) Uiso 0.50 1 d P S 7
O53W O 0.5689(15) 0.2151(16) 0.1718(13) 0.192(11) Uiso 0.50 1 d P T 7
O54W O 0.6463(18) 0.2370(18) 0.1162(15) 0.102(11) Uiso 0.25 1 d P U 7
O55W O 0.9064(14) 0.2297(14) 0.8418(12) 0.076(8) Uiso 0.25 1 d P V 7
O56W O 0.105(2) 0.114(2) 0.231(2) 0.26(2) Uiso 0.50 1 d P L 7
O57W O 0.8999(10) 0.3926(11) 0.1135(9) 0.123(7) Uiso 0.50 1 d P W 8
O58W O 0.5104(17) 0.0012(17) 0.4098(15) 0.222(14) Uiso 0.50 1 d P X 8
O59W O 0.6290(12) 0.0828(12) 0.8834(11) 0.134(8) Uiso 0.50 1 d P Y 8
O60W O 0.4917(17) 0.0242(15) 0.2407(13) 0.149(10) Uiso 0.40 1 d P Z 8
O61W O 0.944(2) 0.188(2) -0.002(2) 0.237(19) Uiso 0.40 1 d P A 8
O62W O 0.427(2) 0.528(2) 0.9785(18) 0.26(2) Uiso 0.50 1 d P B 8
O63W O 0.5200(11) 0.7859(11) 0.6531(9) 0.134(7) Uiso 0.50 1 d P C 8
O64W O 0.3161(15) 0.2275(15) 0.2144(14) 0.196(12) Uiso 0.50 1 d P D 8
O65W O 0.8603(13) 0.0555(13) 0.4775(11) 0.161(9) Uiso 0.50 1 d P E 8
O66W O -0.007(2) 0.2563(19) 0.9552(16) 0.241(15) Uiso 0.50 1 d P F 8
O67W O 0.9983(9) 0.3683(9) 0.3622(8) 0.096(5) Uiso 0.50 1 d P G 8
O68W O 0.0065(15) 0.5101(17) 0.3384(14) 0.181(12) Uiso 0.50 1 d P H 8
O69W O 0.977(2) 0.256(2) 0.2631(17) 0.248(16) Uiso 0.50 1 d P I 8
O70W O 0.6976(17) 0.1364(16) 0.2518(14) 0.150(11) Uiso 0.40 1 d P J 8
O71W O 0.852(3) 0.229(3) 0.172(2) 0.34(2) Uiso 0.50 1 d P K 8
O72W O 0.999(3) 0.176(3) 0.202(2) 0.34(2) Uiso 0.50 1 d P L 8
O73W O 0.881(2) 0.038(2) 0.686(2) 0.30(2) Uiso 0.50 1 d P M 8
O74W O 0.743(2) 0.1602(19) 0.2014(17) 0.253(16) Uiso 0.50 1 d P N 8
O75W O 0.8500(16) 0.9527(16) 0.0646(14) 0.209(13) Uiso 0.50 1 d P O 8
O76W O 0.1401(14) 0.1341(13) 0.2305(13) 0.136(8) Uiso 0.50 1 d P P 8
O77W O 0.248(2) 0.172(2) 0.2617(17) 0.244(17) Uiso 0.50 1 d P Q 8
O78W O 0.541(3) 0.230(3) 0.244(3) 0.21(3) Uiso 0.30 1 d P R 8
O79W O 0.7385(11) 0.3535(10) 0.1609(8) 0.068(5) Uiso 0.40 1 d P S 8
O80W O 0.194(2) 0.215(2) 0.8549(19) 0.239(17) Uiso 0.50 1 d P T 8
O81W O 0.6948(14) 0.7692(14) 0.2329(12) 0.185(11) Uiso 0.50 1 d P U 8
O82W O 0.7633(15) 0.1169(14) 0.4125(12) 0.172(10) Uiso 0.50 1 d P V 8
O83W O 0.819(3) 0.094(2) 0.256(2) 0.180(18) Uiso 0.30 1 d P W 8
O84W O 0.5942(13) 0.1680(13) 0.1728(11) 0.161(9) Uiso 0.50 1 d P X 8
O85W O 0.629(2) 0.204(2) 0.1321(17) 0.119(13) Uiso 0.25 1 d P Y 8
O86W O 0.9250(10) 0.3436(15) 0.8794(10) 0.022(5) Uiso 0.25 1 d P Z 8
O87W O 0.4400(18) -0.0098(17) 0.2300(14) 0.118(10) Uiso 0.30 1 d P A 9
O88W O 0.8895(17) 0.2371(16) 0.0698(15) 0.115(10) Uiso 0.30 1 d P B 9
O89W O 0.663(2) 0.120(2) 0.266(2) 0.171(17) Uiso 0.30 1 d P C 9
O90W O 0.454(2) 0.229(2) 0.2157(18) 0.160(15) Uiso 0.30 1 d P D 9
O91W O 0.7698(17) 0.3871(17) 0.1754(13) 0.104(10) Uiso 0.30 1 d P E 9
O92W O 0.122(2) 0.165(2) 0.7928(18) 0.267(18) Uiso 0.50 1 d P F 9
O93W O 0.9114(17) 0.3123(19) 0.8611(16) 0.087(12) Uiso 0.25 1 d P G 9
O94W O 0.8828(14) 0.3823(15) 0.2009(12) 0.372(15) Uiso 1 1 d . . .
O95W O 0.8945(6) 0.4744(6) 0.2336(5) 0.146(4) Uiso 1 1 d . . .
O96W O 0.854(2) 0.875(2) 0.487(2) 0.29(2) Uiso 0.50 1 d P . .

loop_
_atom_site_aniso_label
_atom_site_aniso_U_11
_atom_site_aniso_U_22
_atom_site_aniso_U_33
_atom_site_aniso_U_23
_atom_site_aniso_U_13
_atom_site_aniso_U_12
Pd1 0.0421(4) 0.0551(4) 0.0470(4) 0.0254(3) 0.0128(3) 0.0242(3)
Pd2 0.0579(5) 0.0805(6) 0.0590(5) 0.0308(4) 0.0048(4) 0.0256(4)
Pd3 0.0830(6) 0.0582(5) 0.0858(6) 0.0351(5) 0.0333(5) 0.0242(4)
Pd4 0.0603(5) 0.0751(5) 0.0635(5) 0.0430(4) 0.0349(4) 0.0383(4)
Pd5 0.0448(5) 0.1117(7) 0.0542(5) 0.0267(5) 0.0114(4) 0.0145(4)
Pd6 0.0938(7) 0.0551(5) 0.0715(6) 0.0332(4) 0.0236(5) 0.0252(4)
N1A 0.036(4) 0.053(5) 0.055(5) 0.024(4) 0.007(3) 0.017(3)
N2A 0.045(4) 0.065(5) 0.067(5) 0.035(4) 0.019(4) 0.026(4)
N3A 0.075(7) 0.070(6) 0.099(7) 0.038(5) 0.028(6) 0.032(5)
N4A 0.047(5) 0.063(5) 0.074(5) 0.041(4) 0.025(4) 0.028(4)
N5A 0.040(4) 0.058(5) 0.060(5) 0.027(4) 0.015(4) 0.019(4)
N6A 0.038(4) 0.060(5) 0.079(5) 0.047(4) 0.026(4) 0.022(4)
C1A 0.040(5) 0.055(6) 0.062(6) 0.028(5) 0.006(4) 0.018(4)
C2A 0.055(6) 0.051(5) 0.049(5) 0.020(4) 0.017(5) 0.021(5)
C3A 0.038(5) 0.053(5) 0.055(5) 0.030(4) 0.017(4) 0.022(4)
C4A 0.039(5) 0.071(7) 0.077(7) 0.051(6) 0.019(5) 0.021(5)
C5A 0.045(5) 0.052(5) 0.072(7) 0.035(5) 0.014(5) 0.020(4)
C6A 0.046(6) 0.056(6) 0.078(7) 0.033(5) 0.021(5) 0.024(5)
C7A 0.053(6) 0.055(6) 0.090(8) 0.039(6) 0.031(6) 0.030(5)
C8A 0.043(5) 0.066(6) 0.074(7) 0.040(5) 0.028(5) 0.026(5)
C9A 0.040(5) 0.058(6) 0.067(6) 0.028(5) 0.018(5) 0.025(4)
C10A 0.043(6) 0.066(7) 0.072(7) 0.029(5) 0.023(5) 0.029(5)
C11A 0.054(7) 0.053(6) 0.114(9) 0.032(6) 0.020(6) 0.022(5)
C12A 0.047(6) 0.061(7) 0.115(9) 0.040(6) 0.024(6) 0.019(5)
C13A 0.057(6) 0.067(7) 0.080(7) 0.033(6) 0.024(6) 0.027(5)
C14A 0.041(6) 0.067(7) 0.135(11) 0.034(7) 0.001(6) 0.026(5)
C15A 0.074(8) 0.063(7) 0.134(11) 0.046(7) 0.043(8) 0.032(6)
C16A 0.043(5) 0.062(6) 0.068(6) 0.043(5) 0.026(5) 0.028(5)
C17A 0.044(5) 0.060(6) 0.060(6) 0.032(5) 0.020(5) 0.025(5)
C18A 0.034(5) 0.050(5) 0.067(6) 0.030(5) 0.017(4) 0.017(4)
N1B 0.059(5) 0.054(5) 0.050(5) 0.020(4) 0.024(4) 0.021(4)
N2B 0.047(5) 0.080(6) 0.065(6) 0.027(5) 0.006(4) 0.018(5)
N3B 0.069(6) 0.051(5) 0.084(6) 0.038(5) 0.027(5) 0.025(4)
N4B 0.044(5) 0.065(5) 0.055(5) 0.031(4) 0.008(4) 0.019(4)
N5B 0.039(4) 0.054(4) 0.052(4) 0.027(4) 0.018(4) 0.016(4)
N6B 0.042(4) 0.056(5) 0.063(5) 0.026(4) 0.011(4) 0.015(4)
C1B 0.051(5) 0.059(6) 0.055(6) 0.026(5) 0.022(5) 0.021(5)
C2B 0.039(5) 0.055(5) 0.049(5) 0.020(4) 0.014(4) 0.017(4)
C3B 0.050(5) 0.058(6) 0.046(5) 0.024(4) 0.023(4) 0.024(4)
C4B 0.050(6) 0.053(6) 0.055(6) 0.020(5) 0.017(5) 0.015(5)
C5B 0.054(6) 0.055(6) 0.050(6) 0.020(5) 0.016(5) 0.023(5)
C6B 0.059(7) 0.065(6) 0.070(7) 0.026(5) 0.022(5) 0.015(5)
C7B 0.047(6) 0.078(7) 0.062(6) 0.031(5) 0.020(5) 0.029(5)
C8B 0.046(5) 0.052(6) 0.056(6) 0.022(5) 0.010(4) 0.012(4)
C9B 0.050(6) 0.061(6) 0.064(6) 0.021(5) 0.008(5) 0.024(5)
C10B 0.057(7) 0.076(8) 0.081(8) 0.028(6) 0.010(6) 0.022(6)
C11B 0.070(8) 0.062(7) 0.082(8) 0.033(6) 0.017(6) 0.023(6)
C12B 0.050(6) 0.061(6) 0.079(7) 0.036(6) 0.014(5) 0.017(5)
C13B 0.057(6) 0.052(6) 0.068(6) 0.032(5) 0.020(5) 0.022(5)
C14B 0.058(7) 0.064(7) 0.081(7) 0.036(6) 0.026(6) 0.026(5)
C15B 0.064(7) 0.063(7) 0.088(8) 0.041(6) 0.024(6) 0.017(5)
C16B 0.062(6) 0.047(5) 0.050(5) 0.030(4) 0.025(5) 0.026(5)
C17B 0.055(6) 0.056(6) 0.062(6) 0.034(5) 0.025(5) 0.019(5)
C18B 0.050(5) 0.053(6) 0.042(5) 0.023(4) 0.010(4) 0.020(4)
N1C 0.043(4) 0.052(4) 0.048(4) 0.026(3) 0.018(3) 0.021(3)
N2C 0.065(5) 0.074(5) 0.060(4) 0.037(4) 0.044(4) 0.037(4)
N3C 0.088(16) 0.061(12) 0.084(12) 0.042(9) 0.061(13) 0.037(11)
N4C 0.087(16) 0.056(11) 0.084(12) 0.039(9) 0.062(13) 0.031(11)
O1C 0.16(2) 0.064(7) 0.061(17) 0.019(11) 0.053(18) 0.030(9)
N3CX 0.107(18) 0.069(16) 0.088(14) 0.048(12) 0.064(13) 0.058(12)
N4CX 0.103(18) 0.082(16) 0.086(14) 0.053(11) 0.058(13) 0.054(12)
O1CX 0.19(3) 0.060(10) 0.062(16) 0.024(13) 0.078(19) 0.060(14)
O2C 0.053(4) 0.103(5) 0.067(4) 0.043(4) 0.030(3) 0.034(4)
C1C 0.051(6) 0.060(5) 0.052(5) 0.017(4) 0.015(4) 0.006(4)
C2C 0.073(6) 0.054(5) 0.063(5) 0.027(4) 0.025(5) 0.014(4)
C3C 0.063(6) 0.058(5) 0.059(4) 0.033(4) 0.031(4) 0.036(4)
C4C 0.074(6) 0.056(5) 0.059(5) 0.024(4) 0.027(5) 0.019(4)
C5C 0.066(6) 0.041(5) 0.058(5) 0.023(4) 0.023(4) 0.020(4)
C6C 0.101(8) 0.072(6) 0.063(6) 0.030(5) 0.048(6) 0.024(5)
C7C 0.124(9) 0.083(7) 0.071(6) 0.032(5) 0.058(7) 0.027(6)
C8C 0.099(8) 0.070(6) 0.076(5) 0.043(5) 0.056(5) 0.044(5)
C9C 0.072(6) 0.081(6) 0.075(5) 0.048(5) 0.044(5) 0.045(5)
C10C 0.056(6) 0.090(7) 0.076(6) 0.050(5) 0.038(5) 0.036(4)
C11C 0.084(7) 0.062(6) 0.068(5) 0.038(4) 0.042(5) 0.036(5)
C12C 0.049(5) 0.048(5) 0.059(5) 0.024(4) 0.023(4) 0.019(4)
C13C 0.064(6) 0.073(5) 0.055(6) 0.029(5) 0.027(5) 0.033(5)
C14C 0.105(10) 0.228(16) 0.106(10) 0.107(10) 0.076(8) 0.128(11)
C15C 0.103(8) 0.063(6) 0.079(6) 0.041(5) 0.055(6) 0.039(5)
C16C 0.058(5) 0.051(5) 0.061(5) 0.027(4) 0.026(4) 0.020(4)
O3C 0.092(6) 0.212(12) 0.275(15) 0.177(12) 0.074(9) 0.094(7)
O4C 0.109(6) 0.089(5) 0.116(6) 0.070(5) 0.056(5) 0.052(5)
C17C 0.075(6) 0.105(8) 0.077(7) 0.056(6) 0.033(6) 0.048(6)
C18C 0.29(2) 0.144(13) 0.124(13) 0.103(11) 0.110(15) 0.129(15)
N1D 0.040(4) 0.078(5) 0.063(5) 0.028(4) 0.011(4) 0.021(4)
N2D 0.053(5) 0.099(6) 0.042(4) 0.022(4) 0.013(4) 0.020(5)
N3D 0.069(6) 0.093(6) 0.066(5) 0.027(5) 0.028(4) 0.012(4)
N4D 0.076(6) 0.093(6) 0.067(5) 0.021(5) 0.033(5) 0.014(5)
C1D 0.067(6) 0.076(6) 0.063(6) 0.025(5) 0.024(5) 0.020(5)
C2D 0.075(7) 0.077(6) 0.071(6) 0.034(5) 0.025(6) 0.024(6)
C3D 0.042(5) 0.089(7) 0.063(5) 0.024(5) 0.015(4) 0.015(5)
C4D 0.052(6) 0.088(6) 0.082(7) 0.029(6) 0.030(5) 0.023(5)
C5D 0.050(6) 0.075(6) 0.081(7) 0.028(5) 0.029(5) 0.018(5)
C6D 0.092(8) 0.081(6) 0.087(7) 0.041(6) 0.049(7) 0.029(6)
C7D 0.097(8) 0.080(7) 0.080(7) 0.033(5) 0.045(7) 0.026(6)
C8D 0.075(7) 0.079(6) 0.071(5) 0.032(5) 0.032(5) 0.026(6)
C9D 0.063(6) 0.076(6) 0.068(6) 0.028(5) 0.015(5) 0.018(5)
C10D 0.067(7) 0.083(6) 0.061(6) 0.028(5) 0.012(5) 0.013(6)
C11D 0.053(6) 0.087(7) 0.068(5) 0.022(5) 0.017(5) 0.008(5)
C12D 0.047(5) 0.084(6) 0.072(5) 0.022(4) 0.024(4) 0.018(4)
O1D 0.059(13) 0.14(2) 0.087(13) -0.012(17) 0.026(11) -0.016(16)
O2D 0.056(8) 0.081(12) 0.078(10) 0.012(9) 0.017(7) 0.014(8)
C13D 0.068(10) 0.106(17) 0.083(9) 0.003(14) 0.027(10) 0.005(12)
C14D 0.088(15) 0.071(16) 0.18(3) 0.001(15) 0.004(18) 0.005(12)
O5D 0.072(10) 0.106(18) 0.16(2) 0.021(15) -0.009(10) 0.044(13)
C19D 0.052(8) 0.074(13) 0.077(8) 0.018(10) 0.029(8) 0.007(8)
O6D 0.102(13) 0.108(17) 0.099(14) 0.005(11) 0.026(11) 0.043(13)
C20D 0.072(19) 0.23(3) 0.12(2) -0.07(2) -0.001(14) 0.02(2)
C15D 0.064(6) 0.085(7) 0.072(5) 0.030(5) 0.031(5) 0.024(5)
C16D 0.050(5) 0.080(6) 0.077(5) 0.026(5) 0.027(4) 0.025(4)
O3D 0.086(6) 0.132(7) 0.142(8) 0.063(6) 0.076(6) 0.035(5)
O4D 0.120(8) 0.090(6) 0.193(11) 0.011(7) 0.091(8) -0.003(5)
C17D 0.070(7) 0.097(7) 0.098(9) 0.035(7) 0.043(6) 0.019(5)
C18D 0.21(2) 0.093(10) 0.34(3) 0.008(15) 0.19(2) -0.022(12)
N1E 0.079(6) 0.064(5) 0.096(6) 0.048(5) 0.043(5) 0.032(5)
N2E 0.086(6) 0.056(5) 0.071(5) 0.033(4) 0.024(5) 0.025(5)
N3E 0.115(7) 0.084(7) 0.100(6) 0.055(6) 0.049(6) 0.022(5)
N4E 0.116(8) 0.061(6) 0.091(6) 0.032(5) 0.042(5) 0.023(5)
C1E 0.087(7) 0.081(7) 0.110(8) 0.059(7) 0.053(6) 0.044(6)
C2E 0.102(8) 0.096(8) 0.120(8) 0.070(8) 0.048(7) 0.050(7)
C3E 0.111(8) 0.074(7) 0.114(7) 0.061(6) 0.062(6) 0.042(6)
C4E 0.099(8) 0.081(7) 0.105(8) 0.042(7) 0.057(6) 0.045(7)
C5E 0.100(7) 0.083(7) 0.100(7) 0.050(7) 0.060(7) 0.046(7)
C6E 0.092(7) 0.081(7) 0.096(8) 0.052(7) 0.030(7) 0.034(7)
C7E 0.117(9) 0.096(8) 0.131(10) 0.077(8) 0.062(7) 0.058(7)
C8E 0.107(8) 0.062(6) 0.097(7) 0.047(6) 0.034(6) 0.027(6)
C9E 0.125(8) 0.082(7) 0.098(8) 0.059(7) 0.051(7) 0.058(7)
C10E 0.094(7) 0.067(6) 0.080(7) 0.042(6) 0.025(6) 0.031(6)
C11E 0.095(7) 0.071(7) 0.107(6) 0.049(6) 0.044(5) 0.040(5)
C12E 0.107(7) 0.093(8) 0.118(7) 0.067(7) 0.044(6) 0.028(6)
C15E 0.109(9) 0.062(7) 0.098(6) 0.038(6) 0.041(6) 0.020(6)
C16E 0.135(10) 0.092(9) 0.105(7) 0.057(7) 0.030(7) -0.001(7)
O1E 0.179(11) 0.137(10) 0.219(13) 0.131(10) 0.035(10) 0.002(8)
O2E 0.114(8) 0.205(12) 0.273(15) 0.169(11) 0.061(10) 0.024(8)
C13E 0.120(9) 0.115(10) 0.157(12) 0.094(9) 0.036(10) 0.008(7)
C14E 0.159(14) 0.31(3) 0.48(4) 0.28(3) 0.15(2) 0.016(16)
N1 0.051(4) 0.077(5) 0.035(4) 0.027(4) 0.011(3) 0.023(4)
N2 0.054(4) 0.062(5) 0.061(5) 0.023(4) 0.017(4) 0.029(4)
C1 0.076(6) 0.099(8) 0.064(6) 0.031(6) 0.031(5) 0.038(6)
C2 0.068(7) 0.083(7) 0.074(6) 0.025(5) 0.033(5) 0.039(5)
C3 0.085(7) 0.096(7) 0.043(6) 0.015(5) 0.010(5) 0.016(6)
C4 0.093(8) 0.089(6) 0.068(7) 0.051(6) 0.028(6) 0.031(6)
C5 0.099(8) 0.078(6) 0.115(9) 0.054(7) 0.057(7) 0.063(6)
C6 0.048(5) 0.094(7) 0.079(7) 0.024(6) 0.005(5) 0.046(5)
N3 0.127(8) 0.129(8) 0.072(7) 0.065(7) 0.011(5) 0.046(7)
N4 0.080(7) 0.118(7) 0.105(8) 0.042(7) -0.028(6) 0.016(6)
C7 0.179(12) 0.209(14) 0.102(11) 0.085(11) -0.020(8) 0.015(12)
C8 0.123(9) 0.232(16) 0.109(10) 0.079(11) -0.046(8) 0.024(12)
C9 0.182(16) 0.148(9) 0.114(12) 0.100(10) 0.035(10) 0.042(10)
C10 0.210(15) 0.226(18) 0.105(12) 0.088(13) 0.086(12) 0.092(15)
C11 0.051(8) 0.226(17) 0.170(14) 0.073(14) -0.021(8) 0.025(10)
C12 0.189(18) 0.094(8) 0.175(17) 0.015(10) -0.105(14) -0.026(10)
N5 0.121(8) 0.094(6) 0.081(6) 0.051(6) 0.046(5) 0.032(5)
N6 0.102(7) 0.060(5) 0.095(6) 0.038(5) 0.040(5) 0.027(5)
C13 0.157(17) 0.129(10) 0.095(12) 0.062(10) 0.064(14) -0.001(11)
C14 0.16(2) 0.106(10) 0.114(12) 0.051(9) 0.053(10) -0.010(14)
C13X 0.18(2) 0.100(9) 0.101(9) 0.066(9) 0.044(16) 0.024(11)
C14X 0.16(2) 0.089(10) 0.111(10) 0.056(9) 0.032(11) 0.010(17)
C15 0.153(10) 0.177(14) 0.075(10) 0.057(10) -0.001(8) 0.011(10)
C16 0.187(14) 0.170(12) 0.157(15) 0.048(11) 0.115(12) 0.076(12)
C17 0.114(10) 0.068(8) 0.170(13) 0.040(9) 0.063(10) 0.033(7)
C18 0.095(8) 0.077(8) 0.132(11) 0.044(8) 0.027(7) 0.016(7)
N7 0.053(4) 0.082(5) 0.065(5) 0.046(4) 0.035(4) 0.034(4)
N8 0.069(5) 0.101(6) 0.111(7) 0.073(5) 0.046(5) 0.051(5)
C19 0.065(6) 0.133(9) 0.092(7) 0.082(7) 0.032(6) 0.041(6)
C20 0.075(7) 0.116(8) 0.129(8) 0.090(7) 0.047(7) 0.058(6)
C21 0.128(10) 0.101(7) 0.064(7) 0.041(6) 0.040(7) 0.045(7)
C22 0.064(5) 0.115(8) 0.094(8) 0.070(7) 0.044(6) 0.035(5)
C23 0.061(6) 0.141(10) 0.125(10) 0.087(8) 0.044(6) 0.053(6)
C24 0.118(10) 0.110(9) 0.134(9) 0.063(7) 0.058(8) 0.077(8)
N9 0.064(5) 0.177(10) 0.048(5) 0.041(5) 0.016(4) 0.029(6)
N10 0.047(5) 0.156(9) 0.077(6) 0.032(6) 0.016(5) 0.002(6)
C25 0.080(7) 0.33(2) 0.086(8) 0.032(10) 0.056(7) 0.006(9)
C26 0.060(7) 0.223(15) 0.097(8) 0.064(8) 0.033(6) 0.005(8)
C27 0.228(17) 0.178(13) 0.096(12) 0.081(11) 0.074(13) 0.061(14)
C28 0.143(12) 0.157(10) 0.069(9) 0.034(8) 0.038(8) 0.017(9)
C29 0.067(9) 0.163(10) 0.122(12) 0.009(8) 0.020(9) -0.034(9)
C30 0.047(7) 0.234(15) 0.100(10) 0.071(10) 0.014(7) 0.035(9)
N11 0.129(8) 0.086(6) 0.080(6) 0.051(5) 0.044(6) 0.053(6)
N12 0.144(9) 0.064(6) 0.085(6) 0.028(5) 0.019(7) 0.033(6)
C31 0.298(18) 0.116(8) 0.086(9) 0.049(7) 0.082(11) 0.092(9)
C32 0.264(17) 0.078(8) 0.081(8) 0.022(7) 0.007(9) 0.033(9)
C33 0.113(8) 0.214(14) 0.113(11) 0.109(11) 0.051(9) 0.059(9)
C34 0.106(8) 0.110(9) 0.068(8) 0.048(7) 0.016(7) 0.029(7)
C35 0.214(15) 0.090(10) 0.123(12) 0.026(9) 0.001(12) 0.074(11)
C36 0.179(13) 0.075(10) 0.24(2) -0.005(12) 0.087(16) -0.010(10)
N001 0.124(14) 0.34(3) 0.43(4) 0.34(3) 0.16(2) 0.138(18)
O001 0.209(16) 0.224(17) 0.216(16) 0.118(14) 0.120(14) 0.122(14)
O002 1.25(11) 0.121(13) 0.28(2) 0.071(15) 0.43(4) 0.25(3)
O003 0.151(11) 0.105(8) 0.186(12) 0.070(8) 0.048(9) 0.062(8)
N002 0.052(6) 0.066(6) 0.097(8) 0.034(6) 0.028(6) 0.011(5)
O004 0.059(5) 0.130(7) 0.115(7) 0.076(6) 0.014(5) 0.010(5)
O005 0.127(8) 0.085(6) 0.124(8) 0.055(6) 0.076(7) 0.026(5)
O006 0.074(5) 0.079(5) 0.082(6) 0.008(5) -0.006(5) 0.029(4)
N003 0.081(8) 0.152(11) 0.059(6) 0.054(8) 0.029(6) 0.049(8)
O007 0.079(6) 0.125(8) 0.086(6) 0.055(6) 0.019(5) 0.022(6)
O008 0.154(9) 0.219(12) 0.146(9) 0.145(10) 0.083(8) 0.102(9)
O009 0.091(7) 0.160(9) 0.090(7) 0.073(6) 0.008(6) -0.009(6)

loop_
_atom_type_symbol
_atom_type_description
_atom_type_scat_dispersion_real
_atom_type_scat_dispersion_imag
_atom_type_scat_source
C C 0.0033 0.0016 'International Tables Vol C Tables 4.2.6.8 and 6.1.1.4'
H H 0.0000 0.0000 'International Tables Vol C Tables 4.2.6.8 and 6.1.1.4'
N N 0.0061 0.0033 'International Tables Vol C Tables 4.2.6.8 and 6.1.1.4'
O O 0.0106 0.0060 'International Tables Vol C Tables 4.2.6.8 and 6.1.1.4'
Pd Pd -0.9988 1.0072 'International Tables Vol C Tables 4.2.6.8 and 6.1.1.4'

loop_
_geom_angle_atom_site_label_1
_geom_angle_atom_site_label_2
_geom_angle_atom_site_label_3
_geom_angle
_geom_angle_site_symmetry_3
N1A Pd1 N1C 85.6(3) .
N1A Pd1 N1 95.0(3) .
N1C Pd1 N1 178.2(3) .
N1A Pd1 N2 179.3(3) .
N1C Pd1 N2 94.3(3) .
N1 Pd1 N2 85.1(3) .
N2A Pd2 N1D 86.4(3) .
N2A Pd2 N4 177.6(5) .
N1D Pd2 N4 95.1(4) .
N2A Pd2 N3 94.2(4) .
N1D Pd2 N3 179.2(4) .
N4 Pd2 N3 84.2(5) .
N3A Pd3 N1E 87.0(4) .
N3A Pd3 N6 177.7(4) .
N1E Pd3 N6 93.4(4) .
N3A Pd3 N5 92.8(4) .
N1E Pd3 N5 178.5(4) .
N6 Pd3 N5 86.6(4) .
N2C Pd4 N1B 86.2(3) .
N2C Pd4 N7 179.9(3) .
N1B Pd4 N7 93.8(3) .
N2C Pd4 N8 93.9(3) .
N1B Pd4 N8 179.3(3) .
N7 Pd4 N8 86.0(3) .
N2B Pd5 N2D 87.1(3) .
N2B Pd5 N9 93.8(4) .
N2D Pd5 N9 175.0(5) .
N2B Pd5 N10 179.1(4) .
N2D Pd5 N10 93.7(4) .
N9 Pd5 N10 85.4(4) .
N2E Pd6 N3B 86.9(3) .
N2E Pd6 N12 93.3(4) .
N3B Pd6 N12 179.0(4) .
N2E Pd6 N11 179.2(4) .
N3B Pd6 N11 93.8(4) .
N12 Pd6 N11 86.1(4) .
C5A N1A C1A 120.2(7) .
C5A N1A Pd1 120.3(6) .
C1A N1A Pd1 119.6(6) .
C6A N2A C10A 116.4(8) .
C6A N2A Pd2 120.7(7) .
C10A N2A Pd2 122.8(6) .
C15A N3A C11A 119.8(10) .
C15A N3A Pd3 118.8(8) .
C11A N3A Pd3 121.3(7) .
C18A N4A C17A 115.1(7) .
C16A N5A C17A 116.2(8) .
C18A N6A C16A 115.0(7) .
N1A C1A C2A 120.0(8) .
C3A C2A C1A 120.6(8) .
C2A C3A C4A 119.4(8) .
C2A C3A C16A 121.1(8) .
C4A C3A C16A 119.3(8) .
C5A C4A C3A 116.7(8) .
N1A C5A C4A 123.1(9) .
N2A C6A C7A 124.8(9) .
C6A C7A C8A 118.3(8) .
C9A C8A C7A 117.9(8) .
C9A C8A C18A 122.0(9) .
C7A C8A C18A 120.1(8) .
C10A C9A C8A 119.5(9) .
C9A C10A N2A 122.8(8) .
N3A C11A C12A 121.0(9) .
C13A C12A C11A 119.4(10) .
C12A C13A C14A 117.5(9) .
C12A C13A C17A 122.2(9) .
C14A C13A C17A 119.9(9) .
C15A C14A C13A 119.9(10) .
N3A C15A C14A 122.1(11) .
N5A C16A N6A 124.5(7) .
N5A C16A C3A 117.9(8) .
N6A C16A C3A 117.5(8) .
N5A C17A N4A 124.4(8) .
N5A C17A C13A 117.9(8) .
N4A C17A C13A 117.5(8) .
N4A C18A N6A 124.7(8) .
N4A C18A C8A 117.3(7) .
N6A C18A C8A 117.9(8) .
C5B N1B C1B 120.4(8) .
C5B N1B Pd4 121.3(6) .
C1B N1B Pd4 118.1(6) .
C10B N2B C6B 117.7(9) .
C10B N2B Pd5 123.3(7) .
C6B N2B Pd5 118.9(7) .
C15B N3B C11B 119.7(9) .
C15B N3B Pd6 121.9(7) .
C11B N3B Pd6 118.4(7) .
C17B N4B C18B 113.5(7) .
C18B N5B C16B 114.7(7) .
C16B N6B C17B 112.9(8) .
N1B C1B C2B 120.8(9) .
C1B C2B C3B 119.0(8) .
C4B C3B C2B 119.1(8) .
C4B C3B C16B 119.8(8) .
C2B C3B C16B 121.1(8) .
C3B C4B C5B 118.2(9) .
N1B C5B C4B 122.4(9) .
N2B C6B C7B 119.6(9) .
C8B C7B C6B 119.3(9) .
C9B C8B C7B 118.4(9) .
C9B C8B C18B 122.3(9) .
C7B C8B C18B 119.3(8) .
C10B C9B C8B 121.1(10) .
N2B C10B C9B 123.8(10) .
N3B C11B C12B 121.8(10) .
C13B C12B C11B 118.4(9) .
C12B C13B C14B 120.3(9) .
C12B C13B C17B 119.3(9) .
C14B C13B C17B 120.4(8) .
C13B C14B C15B 118.6(9) .
N3B C15B C14B 121.3(10) .
N6B C16B N5B 126.2(8) .
N6B C16B C3B 115.5(8) .
N5B C16B C3B 118.3(8) .
N4B C17B N6B 126.9(9) .
N4B C17B C13B 116.2(8) .
N6B C17B C13B 116.9(8) .
N5B C18B N4B 125.8(8) .
N5B C18B C8B 118.4(8) .
N4B C18B C8B 115.7(8) .
C5C N1C C1C 118.9(8) .
C5C N1C Pd1 120.9(6) .
C1C N1C Pd1 120.2(6) .
C6C N2C C10C 120.6(9) .
C6C N2C Pd4 120.3(7) .
C10C N2C Pd4 119.1(7) .
N4C N3C C11C 118(3) .
N3C N4C C15C 122(3) .
N4CX N3CX C11C 124(3) .
N3CX N4CX C15C 116(3) .
C13C O2C C14C 116.0(9) .
N1C C1C C2C 124.7(9) .
C1C C2C C3C 117.2(9) .
C2C C3C C4C 118.6(9) .
C2C C3C C11C 119.1(9) .
C4C C3C C11C 122.2(9) .
C5C C4C C3C 118.6(9) .
N1C C5C C4C 121.9(9) .
N2C C6C C7C 122.4(11) .
C6C C7C C8C 116.8(11) .
C9C C8C C7C 119.9(10) .
C9C C8C C15C 121.4(10) .
C7C C8C C15C 118.7(11) .
C8C C9C C10C 119.0(10) .
N2C C10C C9C 121.2(10) .
C12C C11C N3CX 119.7(18) .
C12C C11C N3C 119.0(18) .
N3CX C11C N3C 23.6(17) .
C12C C11C C3C 122.2(8) .
N3CX C11C C3C 117.7(18) .
N3C C11C C3C 116.2(17) .
C16C C12C C11C 117.3(8) .
C16C C12C C13C 121.8(8) .
C11C C12C C13C 120.8(9) .
O1CX C13C O1C 28(2) .
O1CX C13C O2C 125(2) .
O1C C13C O2C 119.3(19) .
O1CX C13C C12C 119.4(19) .
O1C C13C C12C 126(2) .
O2C C13C C12C 112.9(9) .
N4C C15C N4CX 25.2(17) .
N4C C15C C16C 118.7(16) .
N4CX C15C C16C 123.6(18) .
N4C C15C C8C 115.1(16) .
N4CX C15C C8C 114.1(18) .
C16C C15C C8C 122.1(9) .
C12C C16C C15C 118.5(8) .
C12C C16C C17C 121.3(9) .
C15C C16C C17C 120.0(9) .
C17C O4C C18C 116.8(12) .
O3C C17C O4C 123.1(11) .
O3C C17C C16C 119.4(12) .
O4C C17C C16C 117.5(10) .
C5D N1D C1D 119.6(10) .
C5D N1D Pd2 119.8(8) .
C1D N1D Pd2 120.6(7) .
C10D N2D C6D 119.6(10) .
C10D N2D Pd5 119.7(8) .
C6D N2D Pd5 120.7(8) .
N4D N3D C11D 121.5(10) .
N3D N4D C15D 120.1(10) .
N1D C1D C2D 120.6(10) .
C3D C2D C1D 120.6(11) .
C2D C3D C4D 117.2(11) .
C2D C3D C11D 124.4(11) .
C4D C3D C11D 118.4(10) .
C5D C4D C3D 118.0(11) .
N1D C5D C4D 123.8(11) .
N2D C6D C7D 122.2(11) .
C6D C7D C8D 119.2(12) .
C9D C8D C7D 117.1(11) .
C9D C8D C15D 119.4(10) .
C7D C8D C15D 123.5(10) .
C10D C9D C8D 119.3(11) .
N2D C10D C9D 122.6(11) .
N3D C11D C12D 120.1(10) .
N3D C11D C3D 114.1(10) .
C12D C11D C3D 125.5(10) .
C16D C12D C11D 117.3(10) .
C16D C12D C19D 122.6(19) .
C11D C12D C19D 117.0(19) .
C16D C12D C13D 119(2) .
C11D C12D C13D 124(2) .
C19D C12D C13D 19(3) .
C13D O2D C14D 114(3) .
O1D C13D O2D 125(5) .
O1D C13D C12D 119(4) .
O2D C13D C12D 110(3) .
O5D C19D C12D 128(3) .
O5D C19D O6D 125(3) .
C12D C19D O6D 104(3) .
C20D O6D C19D 97(3) .
N4D C15D C16D 122.5(11) .
N4D C15D C8D 114.8(10) .
C16D C15D C8D 122.7(10) .
C12D C16D C15D 118.4(10) .
C12D C16D C17D 122.7(11) .
C15D C16D C17D 118.8(11) .
C17D O4D C18D 112.9(12) .
O3D C17D O4D 129.0(13) .
O3D C17D C16D 122.5(13) .
O4D C17D C16D 108.4(11) .
C1E N1E C5E 121.2(11) .
C1E N1E Pd3 118.8(8) .
C5E N1E Pd3 119.9(8) .
C10E N2E C6E 118.4(11) .
C10E N2E Pd6 122.6(9) .
C6E N2E Pd6 118.5(8) .
C11E N3E N4E 119.4(12) .
C15E N4E N3E 119.1(11) .
N1E C1E C2E 123.8(11) .
C3E C2E C1E 116.5(12) .
C2E C3E C4E 117.7(12) .
C2E C3E C11E 119.8(12) .
C4E C3E C11E 122.5(11) .
C5E C4E C3E 121.9(12) .
N1E C5E C4E 118.7(12) .
N2E C6E C7E 123.2(12) .
C8E C7E C6E 119.4(13) .
C7E C8E C9E 116.6(12) .
C7E C8E C15E 121.8(13) .
C9E C8E C15E 121.5(11) .
C10E C9E C8E 118.8(12) .
N2E C10E C9E 123.1(12) .
N3E C11E C12E 122.7(13) .
N3E C11E C3E 114.4(12) .
C12E C11E C3E 122.1(12) .
C16E C12E C11E 117.3(13) .
C16E C12E C13E 120.2(14) .
C11E C12E C13E 122.5(13) .
N4E C15E C16E 122.8(13) .
N4E C15E C8E 112.2(11) .
C16E C15E C8E 125.0(13) .
C12E C16E C15E 117.9(14) .
C12E C16E C17E 116.9(15) .
C15E C16E C17E 124.8(16) .
C13E O2E C14E 108.2(16) .
O1E C13E O2E 128.1(17) .
O1E C13E C12E 119.0(17) .
O2E C13E C12E 112.1(14) .
C17E O4E C18E 138(2) .
O3EX C17E O4E 96(2) .
O3EX C17E C16E 119(2) .
O4E C17E C16E 109(2) .
O3EX C17E O3E 113(2) .
O4E C17E O3E 120(2) .
C16E C17E O3E 100.6(17) .
C1 N1 C3 113.5(8) .
C1 N1 C4 106.1(8) .
C3 N1 C4 108.9(8) .
C1 N1 Pd1 107.2(6) .
C3 N1 Pd1 108.2(6) .
C4 N1 Pd1 113.1(6) .
C5 N2 C2 110.1(8) .
C5 N2 C6 108.7(8) .
C2 N2 C6 109.8(8) .
C5 N2 Pd1 114.6(6) .
C2 N2 Pd1 105.4(6) .
C6 N2 Pd1 108.2(5) .
C2 C1 N1 107.5(9) .
C1 C2 N2 112.1(9) .
C7 N3 C10 103.9(16) .
C7 N3 C9 111.6(13) .
C10 N3 C9 109.1(15) .
C7 N3 Pd2 110.8(12) .
C10 N3 Pd2 111.5(9) .
C9 N3 Pd2 109.7(9) .
C11 N4 C8 106.5(14) .
C11 N4 C12 110.3(17) .
C8 N4 C12 114.0(15) .
C11 N4 Pd2 109.6(10) .
C8 N4 Pd2 105.7(11) .
C12 N4 Pd2 110.5(9) .
N3 C7 C8 114.5(18) .
C7 C8 N4 118.1(14) .
C16 N5 C13 91.9(19) .
C16 N5 C15 115.7(14) .
C13 N5 C15 123(2) .
C16 N5 C13X 126(2) .
C13 N5 C13X 35(2) .
C15 N5 C13X 95.4(19) .
C16 N5 Pd3 111.5(10) .
C13 N5 Pd3 105.4(15) .
C15 N5 Pd3 108.2(9) .
C13X N5 Pd3 97.7(16) .
C14 N6 C18 99.1(18) .
C14 N6 C17 118(2) .
C18 N6 C17 105.2(11) .
C14 N6 C14X 24(3) .
C18 N6 C14X 122.6(19) .
C17 N6 C14X 105(2) .
C14 N6 Pd3 109.2(19) .
C18 N6 Pd3 110.3(7) .
C17 N6 Pd3 114.2(8) .
C14X N6 Pd3 99.8(17) .
N5 C13 C14 118(3) .
N5 C13 C16 43.6(12) .
C14 C13 C16 143(3) .
N6 C14 C13 115(3) .
C14X C13X N5 127(4) .
C13X C14X N6 125(4) .
N5 C16 C13 44.4(12) .
C21 N7 C22 109.3(9) .
C21 N7 C19 108.2(9) .
C22 N7 C19 110.0(8) .
C21 N7 Pd4 113.8(6) .
C22 N7 Pd4 109.6(6) .
C19 N7 Pd4 106.0(6) .
C20 N8 C24 110.1(10) .
C20 N8 C23 112.0(9) .
C24 N8 C23 108.8(10) .
C20 N8 Pd4 105.2(6) .
C24 N8 Pd4 113.2(7) .
C23 N8 Pd4 107.5(7) .
N7 C19 C20 109.3(9) .
N8 C20 C19 109.6(9) .
C28 N9 C27 104.1(12) .
C28 N9 C25 112.6(14) .
C27 N9 C25 114.1(15) .
C28 N9 Pd5 114.5(9) .
C27 N9 Pd5 108.9(9) .
C25 N9 Pd5 102.8(8) .
C29 N10 C26 110.4(13) .
C29 N10 C30 108.0(12) .
C26 N10 C30 111.3(12) .
C29 N10 Pd5 110.2(9) .
C26 N10 Pd5 108.2(8) .
C30 N10 Pd5 108.7(8) .
C26 C25 N9 121.6(14) .
C25 C26 N10 112.6(12) .
C33 N11 C31 109.4(14) .
C33 N11 C34 106.1(10) .
C31 N11 C34 107.3(12) .
C33 N11 Pd6 113.0(9) .
C31 N11 Pd6 107.9(9) .
C34 N11 Pd6 112.9(8) .
C36 N12 C32 105.2(15) .
C36 N12 C35 112.2(14) .
C32 N12 C35 110.3(14) .
C36 N12 Pd6 114.4(10) .
C32 N12 Pd6 104.1(8) .
C35 N12 Pd6 110.1(9) .
C32 C31 N11 112.0(15) .
C31 C32 N12 117.5(14) .
C6S C1S C2S 119.6 .
C6S C1S C1S 130.8(6) 2_666
C2S C1S C1S 109.7(6) 2_666
C3S C2S C1S 120.9 .
C3S C2S C18S 115.6(6) 2_666
C1S C2S C18S 123.3(6) 2_666
C4S C3S C2S 119.9 .
C3S C4S C5S 120.1 .
C4S C5S C6S 120.4 .
C1S C6S C5S 119.1 .
C1S C6S C13S 120.4 .
C5S C6S C13S 120.3 .
C14S C13S C18S 118.5 .
C14S C13S C6S 122.3 .
C18S C13S C6S 119.1 .
C15S C14S C13S 122.0 .
C14S C15S C16S 119.5 .
C17S C16S C15S 120.1 .
C16S C17S C18S 121.4 .
C17S C18S C13S 118.4 .
C17S C18S C2S 124.9(4) 2_666
C13S C18S C2S 116.6(5) 2_666
C6T C1T C2T 117.0 .
C6T C1T C12T 123.5 .
C2T C1T C12T 118.9 .
C3T C2T C1T 120.8 .
C2T C3T C4T 114.3 .
C5T C4T C3T 124.5 .
C4T C5T C6T 115.5 .
C5T C6T C1T 126.9 .
C5T C6T C13T 111.9 .
C1T C6T C13T 120.3 .
C12T C7T C18T 131.9 .
C12T C7T C8T 114.1 .
C18T C7T C8T 112.7 .
C7T C8T C9T 116.5 .
C10T C9T C8T 129.1 .
C9T C10T C11T 115.6 .
C10T C11T C12T 120.9 .
C7T C12T C11T 123.5 .
C7T C12T C1T 112.5 .
C11T C12T C1T 123.9 .
C6T C13T C14T 126.3 .
C6T C13T C18T 117.7 .
C14T C13T C18T 115.5 .
C15T C14T C13T 113.5 .
C14T C15T C16T 129.7 .
C17T C16T C15T 101.3 .
C18T C17T C16T 147.9 .
C17T C18T C7T 134.7 .
C17T C18T C13T 108.8 .
C7T C18T C13T 111.4 .
C2U C1U C6U 121.7 .
C2U C1U C12U 120.8 .
C6U C1U C12U 117.4 .
C1U C2U C3U 121.0 .
C4U C3U C2U 127.0 .
C3U C4U C5U 113.8 .
C6U C5U C4U 125.0 .
C1U C6U C5U 111.4 .
C1U C6U C13U 120.1 .
C5U C6U C13U 128.5 .
C8U C7U C12U 122.0 .
C8U C7U C18U 126.8 .
C12U C7U C18U 109.9 .
C9U C8U C7U 126.3 .
C8U C9U C10U 112.0 .
C11U C10U C9U 121.4 .
C12U C11U C10U 122.0 .
C11U C12U C7U 115.6 .
C11U C12U C1U 119.5 .
C7U C12U C1U 124.7 .
C14U C13U C18U 122.1 .
C14U C13U C6U 118.0 .
C18U C13U C6U 119.3 .
C13U C14U C15U 130.0 .
C16U C15U C14U 109.3 .
C15U C16U C17U 134.8 .
C16U C17U C18U 98.2 .
C13U C18U C7U 126.2 .
C13U C18U C17U 122.9 .
C7U C18U C17U 107.2 .
O002 N001 O003 156(3) .
O002 N001 O001 107(3) .
O003 N001 O001 97(2) .
O006 N002 O005 122.5(10) .
O006 N002 O004 123.0(12) .
O005 N002 O004 114.5(11) .
O007 N003 O009 119.9(12) .
O007 N003 O008 121.3(13) .
O009 N003 O008 118.8(15) .
O012 N004 O011 117(2) .
O012 N004 O010 134(2) .
O011 N004 O010 109(2) .
O015 N005 O014 98.4(18) .
O015 N005 O013 110.6(16) .
O014 N005 O013 136.7(16) .
O017 N006 O018 137(4) .
O017 N006 O016 107(3) .
O018 N006 O016 103(3) .
O031 N011 O033 137(4) .
O031 N011 O032 124(4) .
O033 N011 O032 99(3) .
O039 N013 O038 145(4) .
O039 N013 O037 121(4) .
O038 N013 O037 79(3) .
O139 N113 O96W 124(4) .
O139 N113 O138 141(3) .
O96W N113 O138 95(3) .
N113 O138 O96W 41.8(19) .
N113 O96W O138 44(2) .

loop_
_geom_bond_atom_site_label_1
_geom_bond_atom_site_label_2
_geom_bond_distance
_geom_bond_site_symmetry_2
Pd1 N1A 2.038(7) .
Pd1 N1C 2.039(7) .
Pd1 N1 2.051(7) .
Pd1 N2 2.052(7) .
Pd2 N2A 2.024(8) .
Pd2 N1D 2.036(8) .
Pd2 N4 2.038(10) .
Pd2 N3 2.075(11) .
Pd3 N3A 2.025(9) .
Pd3 N1E 2.042(9) .
Pd3 N6 2.052(9) .
Pd3 N5 2.091(10) .
Pd4 N2C 2.041(7) .
Pd4 N1B 2.050(7) .
Pd4 N7 2.066(7) .
Pd4 N8 2.067(8) .
Pd5 N2B 2.019(8) .
Pd5 N2D 2.042(8) .
Pd5 N9 2.051(9) .
Pd5 N10 2.089(9) .
Pd6 N2E 2.030(9) .
Pd6 N3B 2.035(8) .
Pd6 N12 2.040(10) .
Pd6 N11 2.079(10) .
N1A C5A 1.325(11) .
N1A C1A 1.336(11) .
N2A C6A 1.328(10) .
N2A C10A 1.376(12) .
N3A C15A 1.319(13) .
N3A C11A 1.352(13) .
N4A C18A 1.324(11) .
N4A C17A 1.340(11) .
N5A C16A 1.304(11) .
N5A C17A 1.321(10) .
N6A C18A 1.329(10) .
N6A C16A 1.348(11) .
C1A C2A 1.398(12) .
C2A C3A 1.341(12) .
C3A C4A 1.422(12) .
C3A C16A 1.492(11) .
C4A C5A 1.382(12) .
C6A C7A 1.331(13) .
C7A C8A 1.424(13) .
C8A C9A 1.372(11) .
C8A C18A 1.472(12) .
C9A C10A 1.347(12) .
C11A C12A 1.392(14) .
C12A C13A 1.371(13) .
C13A C14A 1.414(14) .
C13A C17A 1.487(13) .
C14A C15A 1.352(14) .
N1B C5B 1.309(11) .
N1B C1B 1.346(11) .
N2B C10B 1.332(13) .
N2B C6B 1.369(12) .
N3B C15B 1.323(12) .
N3B C11B 1.331(13) .
N4B C17B 1.312(11) .
N4B C18B 1.354(11) .
N5B C18B 1.300(10) .
N5B C16B 1.331(11) .
N6B C16B 1.326(11) .
N6B C17B 1.342(11) .
C1B C2B 1.383(12) .
C2B C3B 1.394(12) .
C3B C4B 1.379(12) .
C3B C16B 1.490(11) .
C4B C5B 1.394(12) .
C6B C7B 1.437(13) .
C7B C8B 1.363(13) .
C8B C9B 1.362(12) .
C8B C18B 1.491(12) .
C9B C10B 1.336(14) .
C11B C12B 1.397(14) .
C12B C13B 1.344(12) .
C13B C14B 1.378(13) .
C13B C17B 1.518(13) .
C14B C15B 1.390(14) .
N1C C5C 1.295(11) .
N1C C1C 1.325(11) .
N2C C6C 1.290(13) .
N2C C10C 1.351(12) .
N3C N4C 1.30(4) .
N3C C11C 1.42(4) .
N4C C15C 1.34(4) .
O1C C13C 1.31(3) .
N3CX N4CX 1.29(5) .
N3CX C11C 1.41(4) .
N4CX C15C 1.36(4) .
O1CX C13C 1.19(3) .
O2C C13C 1.322(12) .
O2C C14C 1.475(13) .
C1C C2C 1.356(13) .
C2C C3C 1.372(13) .
C3C C4C 1.406(13) .
C3C C11C 1.479(13) .
C4C C5C 1.378(13) .
C6C C7C 1.412(14) .
C7C C8C 1.412(15) .
C8C C9C 1.356(15) .
C8C C15C 1.479(14) .
C9C C10C 1.385(13) .
C11C C12C 1.392(12) .
C12C C16C 1.358(12) .
C12C C13C 1.463(13) .
C15C C16C 1.414(13) .
C16C C17C 1.486(14) .
O3C C17C 1.208(13) .
O4C C17C 1.256(13) .
O4C C18C 1.415(14) .
N1D C5D 1.307(12) .
N1D C1D 1.321(13) .
N2D C10D 1.304(13) .
N2D C6D 1.334(14) .
N3D N4D 1.297(12) .
N3D C11D 1.314(13) .
N4D C15D 1.330(14) .
C1D C2D 1.376(14) .
C2D C3D 1.370(14) .
C3D C4D 1.403(15) .
C3D C11D 1.487(15) .
C4D C5D 1.355(14) .
C6D C7D 1.335(15) .
C7D C8D 1.411(15) .
C8D C9D 1.383(15) .
C8D C15D 1.499(15) .
C9D C10D 1.354(15) .
C11D C12D 1.443(15) .
C12D C16D 1.337(14) .
C12D C19D 1.49(4) .
C12D C13D 1.58(4) .
O1D C13D 1.11(7) .
O2D C13D 1.28(5) .
O2D C14D 1.47(3) .
O5D C19D 1.17(4) .
C19D O6D 1.58(5) .
O6D C20D 1.53(5) .
C15D C16D 1.368(15) .
C16D C17D 1.523(16) .
O3D C17D 1.167(13) .
O4D C17D 1.317(15) .
O4D C18D 1.476(18) .
N1E C1E 1.302(14) .
N1E C5E 1.343(13) .
N2E C10E 1.307(13) .
N2E C6E 1.306(14) .
N3E C11E 1.288(15) .
N3E N4E 1.357(13) .
N4E C15E 1.302(16) .
C1E C2E 1.421(16) .
C2E C3E 1.390(16) .
C3E C4E 1.412(17) .
C3E C11E 1.509(17) .
C4E C5E 1.379(16) .
C6E C7E 1.382(16) .
C7E C8E 1.363(16) .
C8E C9E 1.413(17) .
C8E C15E 1.501(17) .
C9E C10E 1.370(15) .
C11E C12E 1.369(18) .
C12E C16E 1.354(18) .
C12E C13E 1.58(2) .
C15E C16E 1.360(18) .
C16E C17E 1.61(3) .
O1E C13E 1.173(17) .
O2E C13E 1.238(19) .
O2E C14E 1.56(2) .
O3E C17E 1.77(3) .
O4E C17E 1.34(3) .
O4E C18E 1.81(3) .
O3EX C17E 1.19(3) .
N1 C1 1.487(12) .
N1 C3 1.499(12) .
N1 C4 1.508(12) .
N2 C5 1.472(13) .
N2 C2 1.497(13) .
N2 C6 1.501(12) .
C1 C2 1.455(15) .
N3 C7 1.35(2) .
N3 C10 1.41(2) .
N3 C9 1.434(18) .
N4 C11 1.39(2) .
N4 C8 1.45(2) .
N4 C12 1.502(19) .
C7 C8 1.43(3) .
N5 C16 1.407(18) .
N5 C13 1.43(3) .
N5 C15 1.487(18) .
N5 C13X 1.54(3) .
N6 C14 1.46(4) .
N6 C18 1.464(15) .
N6 C17 1.472(15) .
N6 C14X 1.55(4) .
C13 C14 1.51(6) .
C13 C16 2.04(4) .
C13X C14X 1.04(5) .
N7 C21 1.461(14) .
N7 C22 1.482(12) .
N7 C19 1.496(12) .
N8 C20 1.463(13) .
N8 C24 1.477(16) .
N8 C23 1.514(15) .
C19 C20 1.516(17) .
N9 C28 1.429(17) .
N9 C27 1.463(19) .
N9 C25 1.505(17) .
N10 C29 1.462(19) .
N10 C26 1.472(16) .
N10 C30 1.542(19) .
C25 C26 1.33(2) .
N11 C33 1.403(17) .
N11 C31 1.426(18) .
N11 C34 1.465(14) .
N12 C36 1.45(2) .
N12 C32 1.472(19) .
N12 C35 1.525(18) .
C31 C32 1.43(2) .
C1S C6S 1.3988 .
C1S C2S 1.4007 .
C1S C1S 1.533(13) 2_666
C2S C3S 1.3906 .
C2S C18S 1.739(14) 2_666
C3S C4S 1.3806 .
C4S C5S 1.4002 .
C5S C6S 1.4097 .
C6S C13S 1.4696 .
C13S C14S 1.3967 .
C13S C18S 1.4219 .
C14S C15S 1.3873 .
C15S C16S 1.3880 .
C16S C17S 1.3785 .
C17S C18S 1.4158 .
C18S C2S 1.739(19) 2_666
C1T C6T 1.4093 .
C1T C2T 1.4590 .
C1T C12T 1.4998 .
C2T C3T 1.4089 .
C3T C4T 1.5650 .
C4T C5T 1.3428 .
C5T C6T 1.3805 .
C6T C13T 1.4438 .
C7T C12T 1.3761 .
C7T C18T 1.4172 .
C7T C8T 1.4721 .
C8T C9T 1.4821 .
C9T C10T 1.2743 .
C10T C11T 1.3778 .
C11T C12T 1.4940 .
C13T C14T 1.5655 .
C13T C18T 1.6009 .
C14T C15T 1.4035 .
C15T C16T 1.5557 .
C16T C17T 1.2811 .
C17T C18T 1.2711 .
C1U C2U 1.3427 .
C1U C6U 1.3969 .
C1U C12U 1.4600 .
C2U C3U 1.3714 .
C3U C4U 1.2120 .
C4U C5U 1.4626 .
C5U C6U 1.4504 .
C6U C13U 1.5007 .
C7U C8U 1.3444 .
C7U C12U 1.4562 .
C7U C18U 1.5405 .
C8U C9U 1.2745 .
C9U C10U 1.5458 .
C10U C11U 1.3771 .
C11U C12U 1.3070 .
C13U C14U 1.2287 .
C13U C18U 1.2574 .
C14U C15U 1.4152 .
C15U C16U 1.2181 .
C16U C17U 1.6005 .
C17U C18U 1.6181 .
N001 O002 1.00(3) .
N001 O003 1.25(2) .
N001 O001 1.34(2) .
N002 O006 1.180(11) .
N002 O005 1.250(12) .
N002 O004 1.250(11) .
N003 O007 1.202(13) .
N003 O009 1.235(13) .
N003 O008 1.256(13) .
N004 O012 1.14(2) .
N004 O011 1.22(2) .
N004 O010 1.29(2) .
N005 O015 1.25(2) .
N005 O014 1.27(2) .
N005 O013 1.272(13) .
N006 O017 0.99(3) .
N006 O018 1.25(3) .
N006 O016 1.30(3) .
N011 O031 1.05(3) .
N011 O033 1.33(3) .
N011 O032 1.34(3) .
N013 O039 1.11(4) .
N013 O038 1.49(5) .
N013 O037 1.59(5) .
N113 O139 1.00(3) .
N113 O96W 1.20(5) .
N113 O138 1.24(3) .
O138 O96W 1.80(5) .
O45W O56W 1.48(6) .
